data_4127998
loop_
_publ_author_name
'Suginome, Shun'
'Sato, Hiroshi'
'Hori, Akihiro'
'Mishima, Akio'
'Harada, Yuki'
'Kusaka, Shinpei'
'Matsuda, Ryotaro'
'Pirillo, Jenny'
'Hijikata, Yuh'
'Aida, Takuzo'

_publ_section_title
;
 One-Step Synthesis of an Adaptive Nanographene MOF: Adsorbed
 Gas-Dependent Geometrical Diversity.
;
_journal_issue 39
_journal_name_full 'Journal of the American Chemical Society'
_journal_page_first 15649
_journal_page_last 15655
_journal_paper_doi 10.1021/jacs.9b07732
_journal_volume 141
_journal_year 2019
_chemical_formula_moiety 'C104 H102 O10 S6'
_chemical_formula_sum 'C104 H102 O10 S6'
_chemical_formula_weight 1704.30
_space_group_crystal_system monoclinic
_space_group_IT_number 14
_space_group_name_Hall '-P 2yn'
_space_group_name_H-M_alt 'P 1 21/n 1'
_symmetry_space_group_name_Hall '-P 2yn'
_symmetry_space_group_name_H-M 'P 1 21/n 1'
_atom_sites_solution_hydrogens geom
_atom_sites_solution_primary direct
_atom_sites_solution_secondary difmap
_audit_creation_date 2017-06-24
_audit_creation_method 'by CrystalStructure 4.1'
_cell_angle_alpha 90.0000
_cell_angle_beta 104.674(6)
_cell_angle_gamma 90.0000
_cell_formula_units_Z 2
_cell_length_a 16.975(6)
_cell_length_b 12.176(4)
_cell_length_c 21.669(7)
_cell_measurement_reflns_used 11755
_cell_measurement_temperature 93
_cell_measurement_theta_max 27.49
_cell_measurement_theta_min 3.06
_cell_volume 4333(3)
_computing_cell_refinement 'CrystalClear-SM Expert 2.0 r3'
_computing_data_collection 'CrystalClear-SM Expert 2.0 r3 (Rigaku, 2009)'
_computing_data_reduction 'CrystalClear-SM Expert 2.0 r3'
_computing_molecular_graphics 'CrystalStructure 4.1'
_computing_publication_material 'CrystalStructure 4.1 (Rigaku, 2014)'
_computing_structure_refinement 'SHELXL2013 (Sheldrick, 2008)'
_computing_structure_solution 'SIR92 (Altomare, et al., 1994)'
_diffrn_ambient_temperature 93
_diffrn_detector_area_resol_mean 29.257
_diffrn_measured_fraction_theta_full 0.995
_diffrn_measured_fraction_theta_max 0.993
_diffrn_measurement_device_type 'Rigaku Saturn70'
_diffrn_measurement_method \w
_diffrn_radiation_type 'Mo K\a'
_diffrn_radiation_wavelength 0.71075
_diffrn_reflns_av_R_equivalents 0.0617
_diffrn_reflns_Laue_measured_fraction_full 0.995
_diffrn_reflns_Laue_measured_fraction_max 0.993
_diffrn_reflns_limit_h_max 22
_diffrn_reflns_limit_h_min -22
_diffrn_reflns_limit_k_max 15
_diffrn_reflns_limit_k_min -12
_diffrn_reflns_limit_l_max 26
_diffrn_reflns_limit_l_min -28
_diffrn_reflns_number 33274
_diffrn_reflns_point_group_measured_fraction_full 0.995
_diffrn_reflns_point_group_measured_fraction_max 0.993
_diffrn_reflns_theta_full 25.242
_diffrn_reflns_theta_max 27.495
_diffrn_reflns_theta_min 3.056
_diffrn_standards_number 0
_exptl_absorpt_coefficient_mu 0.220
_exptl_absorpt_correction_T_max 0.978
_exptl_absorpt_correction_T_min 0.845
_exptl_absorpt_correction_type multi-scan
_exptl_absorpt_process_details 'REQAB (Rigaku, 1998)'
_exptl_crystal_colour colorless
_exptl_crystal_density_diffrn 1.306
_exptl_crystal_density_method 'not measured'
_exptl_crystal_description prism
_exptl_crystal_F_000 1804.00
_exptl_crystal_size_max 0.100
_exptl_crystal_size_mid 0.100
_exptl_crystal_size_min 0.100
_refine_diff_density_max 0.52
_refine_diff_density_min -0.86
_refine_ls_extinction_method none
_refine_ls_goodness_of_fit_ref 1.082
_refine_ls_hydrogen_treatment mixed
_refine_ls_number_parameters 660
_refine_ls_number_reflns 9861
_refine_ls_number_restraints 0
_refine_ls_R_factor_all 0.0925
_refine_ls_R_factor_gt 0.0770
_refine_ls_shift/su_max 0.000
_refine_ls_structure_factor_coef Fsqd
_refine_ls_weighting_details 'w = 1/[\s^2^(Fo^2^)+(0.0922P)^2^+4.0374P] where P=(Fo^2^+2Fc^2^)/3'
_refine_ls_weighting_scheme calc
_refine_ls_wR_factor_gt 0.1841
_refine_ls_wR_factor_ref 0.1972
_reflns_number_gt 8019
_reflns_number_total 9861
_reflns_threshold_expression F^2^>2.0\s(F^2^)
_cod_data_source_file HBCLH2.cif
_cod_data_source_block HBCLH2
_cod_original_cell_volume 4332(3)
_cod_database_code 4127998
_shelxl_res_file
;
TITL 170518_A26-6_HBC-Lig-DMSO-Evap-RT-2
CELL  0.71075 16.97470 12.17570 21.66870 90.00000 104.67360 90.00000
ZERR  2 0.00599 0.00403 0.00740 0.00000 0.00580 0.00000
LATT 1
SYMM .50-X, .50+Y, .50-Z
SFAC C H O S
UNIT 208 204 20 12
SHEL 6.790236 0.769625
L.S. 30
FMAP 2
PLAN -25
WPDB -2
HTAB
BOND $H
CONF
LIST 4
TEMP 0.0
ACTA
SIZE 0.100 0.100 0.100
WGHT    0.092200    4.037400
FVAR       0.35849   0.80060   0.77969
PART 0
S1    4    0.980801   -0.194895    0.385485    11.00000    0.03576    0.03957 =
         0.02684    0.00629    0.01237    0.00440
 
O1    3    0.371472   -0.274150    0.259296    11.00000    0.03361    0.08793 =
         0.04166   -0.02174    0.00257   -0.01438
O4    3    0.894233   -0.180798    0.388406    11.00000    0.02737    0.04167 =
         0.04229    0.00554    0.00425    0.00629
O5    3    0.837061    0.164176    0.082782    11.00000    0.03664    0.07678 =
         0.02714    0.01349    0.02033    0.00790
AFIX 147
H5A   2    0.852479    0.154843    0.050232    11.00000   -1.20000
AFIX   0
O8    3    0.911495    0.015673    0.115522    11.00000    0.07134    0.07130 =
         0.05828    0.00147    0.04810    0.01975
C6    1    0.309998    0.141109    0.293030    11.00000    0.01486    0.02100 =
         0.01716    0.00061    0.00236    0.00005
C7    1    0.429197    0.082306    0.374691    11.00000    0.01503    0.01624 =
         0.01457   -0.00098    0.00387   -0.00106
C9    1    0.741482    0.058047    0.274136    11.00000    0.01365    0.03162 =
         0.01351   -0.00214    0.00364   -0.00273
C10   1    0.713372   -0.070607    0.487933    11.00000    0.01420    0.01867 =
         0.01290   -0.00213    0.00391   -0.00229
C11   1    0.355285    0.143780    0.247776    11.00000    0.02001    0.02032 =
         0.01480    0.00202    0.00391    0.00112
C12   1    0.725456   -0.007805    0.380917    11.00000    0.01406    0.02671 =
         0.01428   -0.00110    0.00376    0.00089
C13   1    0.476338    0.090441    0.329600    11.00000    0.01556    0.02170 =
         0.01544    0.00012    0.00482    0.00064
C14   1    0.547674    0.007434    0.455149    11.00000    0.01547    0.01658 =
         0.01377   -0.00250    0.00374   -0.00192
C15   1    0.665843   -0.072551    0.533376    11.00000    0.01264    0.01795 =
         0.01368   -0.00318    0.00293   -0.00187
C16   1    0.678604   -0.021295    0.425032    11.00000    0.01519    0.02054 =
         0.01361   -0.00262    0.00338   -0.00078
C17   1    0.908083   -0.211429    0.580420    11.00000    0.01482    0.02236 =
         0.01752    0.00274    0.00569    0.00153
C18   1    0.701279   -0.113879    0.595484    11.00000    0.01499    0.01682 =
         0.01389   -0.00195    0.00300   -0.00181
C19   1    0.596420    0.015945    0.409700    11.00000    0.01379    0.02044 =
         0.01311   -0.00147    0.00326   -0.00156
C20   1    0.692952    0.043025    0.321891    11.00000    0.01669    0.02592 =
         0.01582    0.00049    0.00621   -0.00158
C23   1    0.780027   -0.157059    0.609537    11.00000    0.01499    0.01882 =
         0.01513   -0.00075    0.00271    0.00079
C24   1    0.582612   -0.034827    0.516818    11.00000    0.01364    0.01584 =
         0.01248   -0.00216    0.00230   -0.00282
C25   1    0.612259    0.077121    0.306806    11.00000    0.01613    0.02988 =
         0.01529    0.00331    0.00427    0.00052
C26   1    0.438189    0.121055    0.266816    11.00000    0.01731    0.02668 =
         0.01536    0.00443    0.00662    0.00057
C27   1    0.562988    0.062385    0.348756    11.00000    0.01481    0.02348 =
         0.01612   -0.00027    0.00466   -0.00063
C28   1    0.799928   -0.019920    0.267786    11.00000    0.01615    0.03044 =
         0.01803   -0.00046    0.00463    0.00234
C29   1    0.855089   -0.365914    0.502218    11.00000    0.02724    0.02750 =
         0.02813   -0.00407    0.00972    0.00219
C30   1    0.465148    0.042209    0.438414    11.00000    0.01374    0.01547 =
         0.01417   -0.00192    0.00360   -0.00188
C31   1    0.345701    0.112745    0.356468    11.00000    0.01652    0.01643 =
         0.01311   -0.00141    0.00307   -0.00130
C32   1    0.998711   -0.359585    0.569496    11.00000    0.02998    0.02728 =
         0.02210    0.00519    0.01194    0.00853
C33   1    0.791599   -0.115831    0.504039    11.00000    0.01531    0.02317 =
         0.01739   -0.00025    0.00557    0.00203
C34   1    0.921552   -0.310844    0.551388    11.00000    0.02126    0.02381 =
         0.01858    0.00345    0.00908    0.00416
C35   1    0.297626    0.277756    0.159131    11.00000    0.01866    0.02540 =
         0.02123    0.00587    0.00734    0.00169
C36   1    0.300257    0.082350    0.134682    11.00000    0.01932    0.02779 =
         0.01767    0.00490    0.00420    0.00372
C37   1    0.726541    0.147044    0.231983    11.00000    0.01765    0.03136 =
         0.02094    0.00287    0.00765    0.00168
C38   1    0.824917   -0.160303    0.563917    11.00000    0.01450    0.01867 =
         0.01777   -0.00112    0.00418    0.00059
C39   1    0.265137    0.298753    0.094274    11.00000    0.02568    0.02508 =
         0.02236    0.01024    0.00696    0.00500
C40   1    0.765647    0.156763    0.183162    11.00000    0.01920    0.03798 =
         0.02065    0.00508    0.00673   -0.00014
C41   1    0.265704    0.107123    0.070275    11.00000    0.02448    0.03104 =
         0.01836    0.00357    0.00487    0.00361
C42   1    0.958991   -0.061661    0.662531    11.00000    0.02232    0.03107 =
         0.03072   -0.00079   -0.00334    0.00118
AFIX 137
H42A  2    0.921290   -0.013667    0.634574    11.00000   -1.20000
H42B  2    1.010091   -0.024570    0.678039    11.00000   -1.20000
H42C  2    0.937550   -0.081955    0.697884    11.00000   -1.20000
AFIX   0
C43   1    0.820926    0.077537    0.175835    11.00000    0.01883    0.03673 =
         0.01698   -0.00340    0.00644   -0.00324
C44   1    0.971564   -0.162958    0.626721    11.00000    0.01807    0.02636 =
         0.02035    0.00347    0.00257    0.00014
C45   1    1.062838   -0.310459    0.613872    11.00000    0.01899    0.04143 =
         0.02399    0.00869    0.00534    0.01094
C46   1    0.312485    0.370551    0.206227    11.00000    0.04213    0.02676 =
         0.02700    0.00467    0.01129    0.00211
AFIX 137
H46A  2    0.279258    0.360823    0.235674    11.00000   -1.20000
H46B  2    0.298855    0.438877    0.183975    11.00000   -1.20000
H46C  2    0.368848    0.371324    0.229166    11.00000   -1.20000
AFIX   0
C47   1    0.316358    0.168254    0.179097    11.00000    0.01359    0.02521 =
         0.01425    0.00376    0.00397    0.00310
C48   1    0.320620   -0.035054    0.154255    11.00000    0.03731    0.02508 =
         0.01876    0.00220    0.00454    0.00472
AFIX 137
H48A  2    0.287115   -0.083406    0.123525    11.00000   -1.20000
H48B  2    0.310805   -0.047789    0.195392    11.00000   -1.20000
H48C  2    0.376919   -0.048798    0.156325    11.00000   -1.20000
AFIX   0
C49   1    0.839218   -0.009909    0.219070    11.00000    0.01668    0.03610 =
         0.02272   -0.00509    0.00537    0.00106
C50   1    0.860764    0.081923    0.121484    11.00000    0.02148    0.04949 =
         0.02624   -0.00598    0.01167   -0.00293
C51   1    1.048683   -0.212130    0.641261    11.00000    0.01634    0.03917 =
         0.02611    0.00484    0.00062    0.00315
C52   1    0.249073    0.213910    0.049393    11.00000    0.02336    0.03431 =
         0.01763    0.01064    0.00398    0.00535
C53   1    0.519928   -0.199592    0.288400    11.00000    0.03459    0.04843 =
         0.03895   -0.01221    0.00779   -0.00443
PART 1
AFIX 137
H53A  2    0.532998   -0.274625    0.281660    31.00000   -1.50000
H53B  2    0.559726   -0.170398    0.324300    31.00000   -1.50000
H53C  2    0.519998   -0.157230    0.251048    31.00000   -1.50000
AFIX 137
PART  2
H53D  2    0.558643   -0.239118    0.271409   -31.00000   -1.50000
H53E  2    0.547951   -0.161191    0.326307   -31.00000   -1.50000
H53F  2    0.491358   -0.147788    0.257300   -31.00000   -1.50000
AFIX   0
 
PART 0
C55   1    0.444989   -0.251341    0.380441    11.00000    0.04438    0.07079 =
         0.04015   -0.01537    0.01185   -0.00752
PART 1
AFIX 137
H55A  2    0.396761   -0.255093    0.395822    31.00000   -1.50000
H55B  2    0.485041   -0.206770    0.408743    31.00000   -1.50000
H55C  2    0.466302   -0.323976    0.378659    31.00000   -1.50000
AFIX 137
PART 2
H55D  2    0.397057   -0.286906    0.386549   -31.00000   -1.50000
H55E  2    0.439551   -0.173275    0.384014   -31.00000   -1.50000
H55F  2    0.491745   -0.276230    0.412340   -31.00000   -1.50000
AFIX   0
 
PART 0
C57   1    1.145782   -0.365187    0.632224    11.00000    0.02786    0.05777 =
         0.04268    0.00941    0.00485    0.01989
AFIX 137
H57A  2    1.148487   -0.413739    0.667608    11.00000   -1.20000
H57B  2    1.187328   -0.310089    0.644079    11.00000   -1.20000
H57C  2    1.154026   -0.406370    0.596601    11.00000   -1.20000
AFIX   0
C58   1    1.006271   -0.335509    0.402724    11.00000    0.05228    0.04429 =
         0.03751    0.00851    0.02619    0.01560
AFIX 137
H58A  2    0.972425   -0.381019    0.370492    11.00000   -1.20000
H58B  2    0.997711   -0.354001    0.443602    11.00000   -1.20000
H58C  2    1.062395   -0.347255    0.403363    11.00000   -1.20000
AFIX   0
C59   1    1.041586   -0.138152    0.458057    11.00000    0.03536    0.05501 =
         0.03485    0.00185    0.01069   -0.00234
AFIX 137
H59A  2    1.025832   -0.170155    0.493621    11.00000   -1.20000
H59B  2    1.033616   -0.060095    0.458087    11.00000   -1.20000
H59C  2    1.097967   -0.153719    0.461453    11.00000   -1.20000
AFIX   0
C61   1    0.215984    0.239775   -0.020901    11.00000    0.04550    0.04244 =
         0.02331    0.01095    0.00121    0.00421
AFIX 137
H61A  2    0.202651    0.172580   -0.044405    11.00000   -1.20000
H61B  2    0.256406    0.278897   -0.036143    11.00000   -1.20000
H61C  2    0.167954    0.284218   -0.026638    11.00000   -1.20000
AFIX   0
C62   1    0.511388   -0.664574    0.455487    11.00000    0.06748    0.04649 =
         0.06957    0.01543    0.01578   -0.00664
PART 1
AFIX 137
H62A  2    0.537466   -0.678954    0.499481    31.00000   -1.50000
H62B  2    0.549070   -0.628618    0.435778    31.00000   -1.50000
H62C  2    0.494071   -0.732617    0.433919    31.00000   -1.50000
AFIX 137
PART 2
H62D  2    0.521690   -0.712028    0.492040   -31.00000   -1.50000
H62E  2    0.540025   -0.596576    0.466824   -31.00000   -1.50000
H62F  2    0.529817   -0.699363    0.421920   -31.00000   -1.50000
AFIX   0
 
PART 0
H1    2    0.803941   -0.186961    0.650470    11.00000    0.02552
H2    2    0.821700   -0.118896    0.473791    11.00000    0.02000
H3    2    0.780782   -0.032641    0.391724    11.00000    0.02830
H4    2    0.592060    0.114935    0.267766    11.00000    0.02310
H5    2    0.467386    0.126659    0.234639    11.00000    0.01869
H6    2    0.252154    0.153325    0.276325    11.00000    0.02380
H7    2    0.689688    0.203494    0.239019    11.00000    0.03996
H8    2    0.754685    0.214922    0.157467    11.00000    0.03444
H9    2    0.878018   -0.071612    0.213390    11.00000    0.03061
H10   2    0.811601   -0.083432    0.294200    11.00000    0.02205
H11   2    0.251081    0.043091    0.038396    11.00000    0.02780
H12   2    0.251463    0.370954    0.080600    11.00000    0.03099
H13   2    1.090024   -0.180963    0.670818    11.00000    0.02215
H14   2    1.007831   -0.432845    0.549902    11.00000    0.02982
H15   2    0.868157   -0.446251    0.496209    11.00000    0.04549
H16   2    0.805409   -0.364851    0.514139    11.00000    0.02790
H17   2    0.845735   -0.328595    0.458831    11.00000    0.04592
PART 1
S2    4    0.420935   -0.193087    0.303722    21.00000    0.02787    0.03590 =
         0.02978   -0.00592    0.00366    0.00447
S3    4    0.424389   -0.577531    0.450398    31.00000    0.04488    0.04017 =
         0.03262   -0.01588    0.01329   -0.01671
O2    3    0.363335   -0.649198    0.471130    31.00000    0.07430    0.08282 =
         0.03277   -0.02997    0.03308   -0.04612
C56   1    0.393751   -0.575707    0.365429    31.00000    0.03845    0.05040 =
         0.03041   -0.00652    0.00933   -0.01539
AFIX 137
H56A  2    0.347731   -0.527832    0.351515    31.00000   -1.20000
H56B  2    0.379088   -0.648632    0.349862    31.00000   -1.20000
H56C  2    0.437930   -0.549673    0.349137    31.00000   -1.20000
AFIX   0
 
PART 2
S5    4    0.456956   -0.283209    0.305204   -21.00000    0.04747    0.06118 =
         0.05200   -0.01818    0.00977   -0.00367
S4    4    0.408534   -0.639034    0.429809   -31.00000    0.10564    0.08572 =
         0.11374   -0.05626    0.07716   -0.05607
O3    3    0.406408   -0.592351    0.492580   -31.00000    0.17315    0.08682 =
         0.06436   -0.00148    0.06698   -0.04045
C1    1    0.413050   -0.531250    0.379864   -31.00000    0.06448    0.16641 =
         0.05312   -0.03147    0.01478   -0.06385
AFIX 137
H1A   2    0.460683   -0.488032    0.397685   -31.00000   -1.20000
H1B   2    0.365353   -0.486398    0.374999   -31.00000   -1.20000
H1C   2    0.415640   -0.558987    0.338953   -31.00000   -1.20000
AFIX   0
HKLF 4
 
REM  170518_A26-6_HBC-Lig-DMSO-Evap-RT-2
REM R1 =  0.0770 for    8019 Fo > 4sig(Fo)  and  0.0925 for all    9861 data
REM    660 parameters refined using      0 restraints
 
END  
     
WGHT      0.0922      4.0374 

REM Instructions for potential hydrogen bonds
EQIV $1 x+1/2, -y-1/2, z-1/2
HTAB O5 S3_$1
HTAB O5 O2_$1
HTAB O5 S4_$1
HTAB O5 O3_$1
EQIV $2 -x+3/2, y-1/2, -z+1/2
HTAB C62 O8_$2
EQIV $3 -x+1, -y-1, -z+1
HTAB C62 O3_$3
HTAB C56 O8_$2
HTAB C1 O8_$2

REM Highest difference peak  0.523,  deepest hole -0.861,  1-sigma level  0.107
Q1    1   0.9762 -0.1917  0.3228  11.00000  0.05    0.52
Q2    1   0.5992 -0.3007  0.5022  11.00000  0.05    0.46
Q3    1   0.8606 -0.0059  0.0913  11.00000  0.05    0.36
Q4    1   0.5413 -0.3819  0.5191  11.00000  0.05    0.35
Q5    1   0.3250 -0.0575  0.2608  11.00000  0.05    0.32
Q6    1   0.8834 -0.1889  0.2089  11.00000  0.05    0.32
Q7    1   0.3857 -0.3568  0.2649  11.00000  0.05    0.31
Q8    1   1.0369 -0.3636  0.7097  11.00000  0.05    0.30
Q9    1   0.5230 -0.2812  0.5823  11.00000  0.05    0.30
Q10   1   1.0123 -0.0211  0.7117  11.00000  0.05    0.29
Q11   1   1.0056 -0.3138  0.7306  11.00000  0.05    0.29
Q12   1   0.6536  0.0630  0.5102  11.00000  0.05    0.29
Q13   1   1.1041 -0.3444  0.6925  11.00000  0.05    0.29
Q14   1   0.7049 -0.3041  0.5788  11.00000  0.05    0.29
Q15   1   0.2954 -0.0219  0.0546  11.00000  0.05    0.29
Q16   1   0.3939 -0.0456  0.2797  11.00000  0.05    0.29
Q17   1   0.9395  0.0781  0.2136  11.00000  0.05    0.28
Q18   1   0.4599 -0.3456  0.4629  11.00000  0.05    0.28
Q19   1   0.2056  0.3890  0.0390  11.00000  0.05    0.28
Q20   1   0.9846 -0.2221  0.5127  11.00000  0.05    0.28
Q21   1   1.1756 -0.3383  0.6882  11.00000  0.05    0.28
Q22   1   0.6552 -0.3352  0.5461  11.00000  0.05    0.28
Q23   1   0.5747 -0.2821  0.6168  11.00000  0.05    0.27
Q24   1   0.5025 -0.2949  0.5982  11.00000  0.05    0.27
Q25   1   0.4243 -0.3864  0.4381  11.00000  0.05    0.27
;

loop_
_symmetry_equiv_pos_site_id
_space_group_symop_operation_xyz
1 +X,+Y,+Z
2 1/2-X,1/2+Y,1/2-Z
3 -X,-Y,-Z
4 1/2+X,1/2-Y,1/2+Z

loop_
_atom_site_label
_atom_site_type_symbol
_atom_site_fract_x
_atom_site_fract_y
_atom_site_fract_z
_atom_site_U_iso_or_equiv
_atom_site_adp_type
_atom_site_occupancy
_atom_site_site_symmetry_multiplicity
_atom_site_calc_flag
_atom_site_refinement_flags
S1 S 0.98080(5) 0.80510(6) 0.38549(3) 0.0333(2) Uani 1 4 d .
S2 S 0.42094(5) 0.80691(8) 0.30372(4) 0.0318(3) Uani 0.801(3) 4 d .
S3 S 0.42439(7) 0.42247(11) 0.45040(5) 0.0386(4) Uani 0.780(5) 4 d .
S4 S 0.4085(5) 0.3610(6) 0.4298(4) 0.093(3) Uani 0.220(5) 4 d .
S5 S 0.4570(3) 0.7168(4) 0.3052(2) 0.0541(16) Uani 0.199(3) 4 d .
O1 O 0.37147(14) 0.7259(3) 0.25930(12) 0.0557(7) Uani 1 4 d .
O2 O 0.3633(2) 0.3508(4) 0.47113(15) 0.0598(12) Uani 0.780(5) 4 d .
O3 O 0.4064(14) 0.4076(15) 0.4926(8) 0.101(7) Uani 0.220(5) 4 d .
O4 O 0.89423(12) 0.81920(18) 0.38841(11) 0.0379(5) Uani 1 4 d .
O5 O 0.83706(14) 1.1642(2) 0.08278(10) 0.0446(6) Uani 1 4 d .
O8 O 0.91149(18) 1.0157(2) 0.11552(13) 0.0613(8) Uani 1 4 d .
C1 C 0.4130(16) 0.469(3) 0.3799(13) 0.095(11) Uani 0.220(5) 4 d .
C6 C 0.31000(14) 1.14111(19) 0.29303(11) 0.0180(5) Uani 1 4 d .
C7 C 0.42920(13) 1.08231(18) 0.37469(11) 0.0153(4) Uani 1 4 d .
C9 C 0.74148(14) 1.0580(2) 0.27414(11) 0.0196(5) Uani 1 4 d .
C10 C 0.71337(13) 0.92939(19) 0.48793(11) 0.0152(4) Uani 1 4 d .
C11 C 0.35528(14) 1.1438(2) 0.24778(11) 0.0185(5) Uani 1 4 d .
C12 C 0.72546(14) 0.9922(2) 0.38092(11) 0.0183(5) Uani 1 4 d .
C13 C 0.47634(14) 1.09044(19) 0.32960(11) 0.0174(5) Uani 1 4 d .
C14 C 0.54767(13) 1.00743(18) 0.45515(11) 0.0153(4) Uani 1 4 d .
C15 C 0.66584(13) 0.92745(18) 0.53338(11) 0.0148(4) Uani 1 4 d .
C16 C 0.67860(14) 0.97871(19) 0.42503(11) 0.0165(4) Uani 1 4 d .
C17 C 0.90808(14) 0.7886(2) 0.58042(11) 0.0179(5) Uani 1 4 d .
C18 C 0.70128(13) 0.88612(18) 0.59548(11) 0.0154(4) Uani 1 4 d .
C19 C 0.59642(13) 1.01594(19) 0.40970(11) 0.0158(4) Uani 1 4 d .
C20 C 0.69295(14) 1.0430(2) 0.32189(11) 0.0191(5) Uani 1 4 d .
C23 C 0.78003(14) 0.84294(19) 0.60954(11) 0.0165(4) Uani 1 4 d .
C24 C 0.58261(13) 0.96517(18) 0.51682(10) 0.0142(4) Uani 1 4 d .
C25 C 0.61226(14) 1.0771(2) 0.30681(12) 0.0204(5) Uani 1 4 d .
C26 C 0.43819(14) 1.1211(2) 0.26682(11) 0.0193(5) Uani 1 4 d .
C27 C 0.56299(14) 1.0624(2) 0.34876(11) 0.0180(5) Uani 1 4 d .
C28 C 0.79993(14) 0.9801(2) 0.26779(12) 0.0215(5) Uani 1 4 d .
C29 C 0.85509(17) 0.6341(2) 0.50222(14) 0.0271(6) Uani 1 4 d .
C30 C 0.46515(13) 1.04221(18) 0.43841(11) 0.0144(4) Uani 1 4 d .
C31 C 0.34570(14) 1.11274(18) 0.35647(11) 0.0155(4) Uani 1 4 d .
C32 C 0.99871(17) 0.6404(2) 0.56950(13) 0.0255(5) Uani 1 4 d .
C33 C 0.79160(14) 0.8842(2) 0.50404(12) 0.0184(5) Uani 1 4 d .
C34 C 0.92155(15) 0.6892(2) 0.55139(12) 0.0205(5) Uani 1 4 d .
C35 C 0.29763(15) 1.2778(2) 0.15913(12) 0.0214(5) Uani 1 4 d .
C36 C 0.30026(15) 1.0823(2) 0.13468(12) 0.0217(5) Uani 1 4 d .
C37 C 0.72654(15) 1.1470(2) 0.23198(12) 0.0228(5) Uani 1 4 d .
C38 C 0.82492(14) 0.83970(19) 0.56392(11) 0.0170(5) Uani 1 4 d .
C39 C 0.26514(16) 1.2988(2) 0.09427(13) 0.0242(5) Uani 1 4 d .
C40 C 0.76565(15) 1.1568(3) 0.18316(13) 0.0256(6) Uani 1 4 d .
C41 C 0.26570(16) 1.1071(2) 0.07027(12) 0.0247(5) Uani 1 4 d .
C42 C 0.95899(16) 0.9383(2) 0.66253(14) 0.0299(6) Uani 1 4 d .
C43 C 0.82093(15) 1.0775(2) 0.17583(12) 0.0238(5) Uani 1 4 d .
C44 C 0.97156(15) 0.8370(2) 0.62672(12) 0.0220(5) Uani 1 4 d .
C45 C 1.06284(16) 0.6895(2) 0.61387(13) 0.0282(6) Uani 1 4 d .
C46 C 0.31248(19) 1.3705(2) 0.20623(14) 0.0315(6) Uani 1 4 d .
C47 C 0.31636(14) 1.1683(2) 0.17910(11) 0.0176(5) Uani 1 4 d .
C48 C 0.32062(18) 0.9649(2) 0.15426(13) 0.0275(6) Uani 1 4 d .
C49 C 0.83922(15) 0.9901(2) 0.21907(12) 0.0251(5) Uani 1 4 d .
C50 C 0.86076(16) 1.0819(3) 0.12148(14) 0.0314(6) Uani 1 4 d .
C51 C 1.04868(16) 0.7879(2) 0.64126(14) 0.0281(6) Uani 1 4 d .
C52 C 0.24907(16) 1.2139(2) 0.04939(12) 0.0253(5) Uani 1 4 d .
C53 C 0.51993(19) 0.8004(3) 0.28840(16) 0.0409(7) Uani 1 4 d .
C55 C 0.4450(2) 0.7487(4) 0.38044(17) 0.0516(9) Uani 1 4 d .
C56 C 0.3937(3) 0.4243(4) 0.3654(3) 0.0396(11) Uani 0.780(5) 4 d .
C57 C 1.14578(19) 0.6348(3) 0.63222(16) 0.0435(8) Uani 1 4 d .
C58 C 1.0063(2) 0.6645(3) 0.40272(16) 0.0420(8) Uani 1 4 d .
C59 C 1.0416(2) 0.8619(3) 0.45806(15) 0.0414(7) Uani 1 4 d .
C61 C 0.2160(2) 1.2398(3) -0.02090(14) 0.0384(7) Uani 1 4 d .
C62 C 0.5114(3) 0.3354(3) 0.4555(2) 0.0615(11) Uani 1 4 d .
H1 H 0.8039(18) 0.813(2) 0.6505(15) 0.026(8) Uiso 1 4 d .
H1A H 0.46068 0.51197 0.39768 0.1136 Uiso 0.220(5) 4 calc R
H1B H 0.36535 0.5136 0.375 0.1136 Uiso 0.220(5) 4 calc R
H1C H 0.41564 0.44101 0.33895 0.1136 Uiso 0.220(5) 4 calc R
H2 H 0.8217(17) 0.881(2) 0.4738(13) 0.020(7) Uiso 1 4 d .
H3 H 0.7808(19) 0.967(2) 0.3917(14) 0.028(8) Uiso 1 4 d .
H4 H 0.5921(18) 1.115(2) 0.2678(14) 0.023(7) Uiso 1 4 d .
H5 H 0.4674(17) 1.127(2) 0.2346(13) 0.019(7) Uiso 1 4 d .
H5A H 0.85248 1.15484 0.05023 0.0536 Uiso 1 4 calc R
H6 H 0.2521(18) 1.153(2) 0.2763(13) 0.024(7) Uiso 1 4 d .
H7 H 0.690(2) 1.203(3) 0.2390(16) 0.040(9) Uiso 1 4 d .
H8 H 0.755(2) 1.215(3) 0.1575(16) 0.034(9) Uiso 1 4 d .
H9 H 0.8780(19) 0.928(3) 0.2134(14) 0.031(8) Uiso 1 4 d .
H10 H 0.8116(17) 0.917(2) 0.2942(14) 0.022(7) Uiso 1 4 d .
H11 H 0.2511(18) 1.043(3) 0.0384(14) 0.028(8) Uiso 1 4 d .
H12 H 0.2515(19) 1.371(3) 0.0806(15) 0.031(8) Uiso 1 4 d .
H13 H 1.0900(19) 0.819(2) 0.6708(14) 0.022(7) Uiso 1 4 d .
H14 H 1.0078(19) 0.567(3) 0.5499(14) 0.030(8) Uiso 1 4 d .
H15 H 0.868(2) 0.554(3) 0.4962(16) 0.045(10) Uiso 1 4 d .
H16 H 0.8054(19) 0.635(2) 0.5141(14) 0.028(8) Uiso 1 4 d .
H17 H 0.846(2) 0.671(3) 0.4588(18) 0.046(10) Uiso 1 4 d .
H42A H 0.92129 0.98633 0.63457 0.0358 Uiso 1 4 calc R
H42B H 1.01009 0.97543 0.67804 0.0358 Uiso 1 4 calc R
H42C H 0.93755 0.91805 0.69788 0.0358 Uiso 1 4 calc R
H46A H 0.27926 1.36082 0.23567 0.0378 Uiso 1 4 calc R
H46B H 0.29886 1.43888 0.18397 0.0378 Uiso 1 4 calc R
H46C H 0.36885 1.37132 0.22917 0.0378 Uiso 1 4 calc R
H48A H 0.28711 0.91659 0.12352 0.0330 Uiso 1 4 calc R
H48B H 0.3108 0.95221 0.19539 0.0330 Uiso 1 4 calc R
H48C H 0.37692 0.9512 0.15632 0.0330 Uiso 1 4 calc R
H53A H 0.533 0.72537 0.28166 0.0614 Uiso 0.780(5) 4 calc R
H53B H 0.55973 0.8296 0.3243 0.0614 Uiso 0.780(5) 4 calc R
H53C H 0.52 0.84277 0.25105 0.0614 Uiso 0.780(5) 4 calc R
H53D H 0.55864 0.76088 0.27141 0.0614 Uiso 0.220(5) 4 calc R
H53E H 0.54795 0.83881 0.32631 0.0614 Uiso 0.220(5) 4 calc R
H53F H 0.49136 0.85221 0.2573 0.0614 Uiso 0.220(5) 4 calc R
H55A H 0.39676 0.74491 0.39582 0.0773 Uiso 0.780(5) 4 calc R
H55B H 0.48504 0.79323 0.40874 0.0773 Uiso 0.780(5) 4 calc R
H55C H 0.4663 0.67602 0.37866 0.0773 Uiso 0.780(5) 4 calc R
H55D H 0.39706 0.71309 0.38655 0.0773 Uiso 0.220(5) 4 calc R
H55E H 0.43955 0.82673 0.38401 0.0773 Uiso 0.220(5) 4 calc R
H55F H 0.49175 0.72377 0.41234 0.0773 Uiso 0.220(5) 4 calc R
H56A H 0.34773 0.47217 0.35152 0.0476 Uiso 0.780(5) 4 calc R
H56B H 0.37909 0.35137 0.34986 0.0476 Uiso 0.780(5) 4 calc R
H56C H 0.43793 0.45033 0.34914 0.0476 Uiso 0.780(5) 4 calc R
H57A H 1.14849 0.58626 0.66761 0.0522 Uiso 1 4 calc R
H57B H 1.18733 0.68991 0.64408 0.0522 Uiso 1 4 calc R
H57C H 1.15403 0.59363 0.5966 0.0522 Uiso 1 4 calc R
H58A H 0.97243 0.61898 0.37049 0.0504 Uiso 1 4 calc R
H58B H 0.99771 0.646 0.4436 0.0504 Uiso 1 4 calc R
H58C H 1.0624 0.65274 0.40336 0.0504 Uiso 1 4 calc R
H59A H 1.02583 0.82984 0.49362 0.0497 Uiso 1 4 calc R
H59B H 1.03362 0.93991 0.45809 0.0497 Uiso 1 4 calc R
H59C H 1.09797 0.84628 0.46145 0.0497 Uiso 1 4 calc R
H61A H 0.20265 1.17258 -0.04441 0.0461 Uiso 1 4 calc R
H61B H 0.25641 1.2789 -0.03614 0.0461 Uiso 1 4 calc R
H61C H 0.16795 1.28422 -0.02664 0.0461 Uiso 1 4 calc R
H62A H 0.53747 0.32105 0.49948 0.0922 Uiso 0.780(5) 4 calc R
H62B H 0.54907 0.37138 0.43578 0.0922 Uiso 0.780(5) 4 calc R
H62C H 0.49407 0.26738 0.43392 0.0922 Uiso 0.780(5) 4 calc R
H62D H 0.52169 0.28797 0.49204 0.0922 Uiso 0.220(5) 4 calc R
H62E H 0.54002 0.40342 0.46682 0.0922 Uiso 0.220(5) 4 calc R
H62F H 0.52982 0.30064 0.42192 0.0922 Uiso 0.220(5) 4 calc R

loop_
_atom_site_aniso_label
_atom_site_aniso_U_11
_atom_site_aniso_U_22
_atom_site_aniso_U_33
_atom_site_aniso_U_12
_atom_site_aniso_U_13
_atom_site_aniso_U_23
S1 0.0358(4) 0.0396(4) 0.0268(4) 0.0044(3) 0.0124(3) 0.0063(3)
S2 0.0279(5) 0.0359(5) 0.0298(5) 0.0045(4) 0.0037(4) -0.0059(4)
S3 0.0449(6) 0.0402(8) 0.0326(7) -0.0167(5) 0.0133(5) -0.0159(5)
S4 0.106(5) 0.086(5) 0.114(5) -0.056(4) 0.077(4) -0.056(4)
S5 0.047(3) 0.061(3) 0.052(3) -0.004(2) 0.010(2) -0.018(2)
O1 0.0336(13) 0.088(2) 0.0417(14) -0.0144(13) 0.0026(11) -0.0217(14)
O2 0.074(2) 0.083(3) 0.0328(18) -0.046(2) 0.0331(17) -0.0300(17)
O3 0.17(2) 0.087(12) 0.064(11) -0.040(13) 0.067(12) -0.001(9)
O4 0.0274(11) 0.0417(12) 0.0423(13) 0.0063(9) 0.0043(9) 0.0055(10)
O5 0.0366(12) 0.0768(17) 0.0271(12) 0.0079(11) 0.0203(10) 0.0135(11)
O8 0.0713(18) 0.0713(18) 0.0583(17) 0.0198(15) 0.0481(15) 0.0015(14)
C1 0.064(15) 0.17(3) 0.053(15) -0.064(18) 0.015(12) -0.031(17)
C6 0.0149(11) 0.0210(11) 0.0172(12) 0.0001(9) 0.0024(9) 0.0006(9)
C7 0.0150(10) 0.0162(10) 0.0146(11) -0.0011(8) 0.0039(9) -0.0010(8)
C9 0.0137(10) 0.0316(13) 0.0135(12) -0.0027(9) 0.0036(9) -0.0021(10)
C10 0.0142(10) 0.0187(11) 0.0129(11) -0.0023(8) 0.0039(9) -0.0021(9)
C11 0.0200(11) 0.0203(11) 0.0148(12) 0.0011(9) 0.0039(9) 0.0020(9)
C12 0.0141(11) 0.0267(12) 0.0143(11) 0.0009(9) 0.0038(9) -0.0011(9)
C13 0.0156(11) 0.0217(11) 0.0154(12) 0.0006(9) 0.0048(9) 0.0001(9)
C14 0.0155(11) 0.0166(11) 0.0138(11) -0.0019(8) 0.0037(9) -0.0025(9)
C15 0.0126(10) 0.0180(11) 0.0137(11) -0.0019(8) 0.0029(8) -0.0032(8)
C16 0.0152(10) 0.0205(11) 0.0136(11) -0.0008(8) 0.0034(9) -0.0026(9)
C17 0.0148(11) 0.0224(12) 0.0175(12) 0.0015(9) 0.0057(9) 0.0027(9)
C18 0.0150(10) 0.0168(11) 0.0139(11) -0.0018(8) 0.0030(9) -0.0019(9)
C19 0.0138(10) 0.0204(11) 0.0131(11) -0.0016(8) 0.0033(9) -0.0015(9)
C20 0.0167(11) 0.0259(12) 0.0158(12) -0.0016(9) 0.0062(9) 0.0005(9)
C23 0.0150(11) 0.0188(11) 0.0151(12) 0.0008(8) 0.0027(9) -0.0008(9)
C24 0.0136(10) 0.0158(10) 0.0125(11) -0.0028(8) 0.0023(9) -0.0022(8)
C25 0.0161(11) 0.0299(13) 0.0153(12) 0.0005(9) 0.0043(9) 0.0033(10)
C26 0.0173(11) 0.0267(12) 0.0154(12) 0.0006(9) 0.0066(9) 0.0044(9)
C27 0.0148(11) 0.0235(12) 0.0161(12) -0.0006(9) 0.0047(9) -0.0003(9)
C28 0.0162(11) 0.0304(13) 0.0180(12) 0.0023(9) 0.0046(9) -0.0005(10)
C29 0.0272(14) 0.0275(14) 0.0281(15) 0.0022(11) 0.0097(12) -0.0041(11)
C30 0.0137(10) 0.0155(10) 0.0142(11) -0.0019(8) 0.0036(9) -0.0019(8)
C31 0.0165(11) 0.0164(11) 0.0131(11) -0.0013(8) 0.0031(9) -0.0014(8)
C32 0.0300(14) 0.0273(14) 0.0221(14) 0.0085(11) 0.0119(11) 0.0052(11)
C33 0.0153(11) 0.0232(12) 0.0174(12) 0.0020(9) 0.0056(9) -0.0003(9)
C34 0.0213(12) 0.0238(12) 0.0186(12) 0.0042(9) 0.0091(10) 0.0034(9)
C35 0.0187(11) 0.0254(13) 0.0212(13) 0.0017(9) 0.0073(10) 0.0059(10)
C36 0.0193(12) 0.0278(13) 0.0177(12) 0.0037(9) 0.0042(10) 0.0049(10)
C37 0.0176(11) 0.0314(14) 0.0209(13) 0.0017(10) 0.0076(10) 0.0029(10)
C38 0.0145(10) 0.0187(11) 0.0178(12) 0.0006(8) 0.0042(9) -0.0011(9)
C39 0.0257(13) 0.0251(13) 0.0224(13) 0.0050(10) 0.0070(10) 0.0102(10)
C40 0.0192(12) 0.0380(15) 0.0207(14) -0.0001(11) 0.0067(10) 0.0051(12)
C41 0.0245(12) 0.0310(14) 0.0184(13) 0.0036(10) 0.0049(10) 0.0036(11)
C42 0.0223(13) 0.0311(14) 0.0307(15) 0.0012(11) -0.0033(11) -0.0008(12)
C43 0.0188(12) 0.0367(14) 0.0170(12) -0.0032(10) 0.0064(10) -0.0034(11)
C44 0.0181(11) 0.0264(13) 0.0204(13) 0.0001(9) 0.0026(10) 0.0035(10)
C45 0.0190(12) 0.0414(16) 0.0240(14) 0.0109(11) 0.0053(11) 0.0087(12)
C46 0.0421(16) 0.0268(14) 0.0270(15) 0.0021(12) 0.0113(13) 0.0047(11)
C47 0.0136(10) 0.0252(12) 0.0143(11) 0.0031(9) 0.0040(9) 0.0038(9)
C48 0.0373(15) 0.0251(13) 0.0188(13) 0.0047(11) 0.0045(11) 0.0022(10)
C49 0.0167(12) 0.0361(14) 0.0227(13) 0.0011(10) 0.0054(10) -0.0051(11)
C50 0.0215(13) 0.0495(18) 0.0262(15) -0.0029(12) 0.0117(11) -0.0060(13)
C51 0.0163(12) 0.0392(15) 0.0261(15) 0.0032(11) 0.0006(11) 0.0048(12)
C52 0.0234(12) 0.0343(14) 0.0176(13) 0.0053(10) 0.0040(10) 0.0106(11)
C53 0.0346(16) 0.0484(19) 0.0389(18) -0.0044(14) 0.0078(14) -0.0122(14)
C55 0.044(2) 0.071(3) 0.040(2) -0.0075(18) 0.0118(16) -0.0154(18)
C56 0.038(3) 0.050(3) 0.030(3) -0.015(2) 0.009(2) -0.007(2)
C57 0.0279(15) 0.058(2) 0.0427(19) 0.0199(14) 0.0049(14) 0.0094(16)
C58 0.052(2) 0.0443(18) 0.0375(18) 0.0156(15) 0.0262(16) 0.0085(14)
C59 0.0354(17) 0.055(2) 0.0348(17) -0.0023(14) 0.0107(14) 0.0019(15)
C61 0.0455(18) 0.0424(17) 0.0233(15) 0.0042(14) 0.0012(13) 0.0110(13)
C62 0.067(3) 0.046(2) 0.070(3) -0.0066(19) 0.016(2) 0.015(2)

loop_
_atom_type_symbol
_atom_type_description
_atom_type_scat_dispersion_real
_atom_type_scat_dispersion_imag
_atom_type_scat_source
C C 0.0033 0.0016
;
International Tables for Crystallography
(Vol. C, Tables 4.2.6.8 and 6.1.1.4)
;
H H 0.0000 0.0000
;
International Tables for Crystallography
(Vol. C, Table 6.1.1.4)
;
O O 0.0106 0.0060
;
International Tables for Crystallography
(Vol. C, Tables 4.2.6.8 and 6.1.1.4)
;
S S 0.1246 0.1234
;
International Tables for Crystallography
(Vol. C, Tables 4.2.6.8 and 6.1.1.4)
;

loop_
_geom_angle_atom_site_label_1
_geom_angle_atom_site_label_2
_geom_angle_atom_site_label_3
_geom_angle
_geom_angle_publ_flag
_geom_angle_site_symmetry_3
O4 S1 C58 106.86(16) yes .
O4 S1 C59 105.83(15) yes .
C58 S1 C59 97.57(16) yes .
O1 S2 C53 104.68(16) yes .
O1 S2 C55 107.65(18) yes .
C53 S2 C55 98.81(17) yes .
O2 S3 C56 105.8(2) yes .
O2 S3 C62 104.9(2) yes .
C56 S3 C62 95.2(2) yes .
O3 S4 C1 107.5(14) yes .
O3 S4 C62 91.8(10) yes .
C1 S4 C62 98.0(10) yes .
O1 S5 C53 112.7(3) yes .
O1 S5 C55 105.9(4) yes .
C53 S5 C55 108.6(3) yes .
C11 C6 C31 121.3(2) yes .
C13 C7 C30 120.5(2) yes .
C13 C7 C31 119.3(2) yes .
C30 C7 C31 120.2(2) yes .
C20 C9 C28 120.9(2) yes .
C20 C9 C37 120.6(2) yes .
C28 C9 C37 118.4(2) yes .
C15 C10 C16 118.9(2) yes .
C15 C10 C33 119.3(2) yes .
C16 C10 C33 121.7(2) yes .
C6 C11 C26 119.0(2) yes .
C6 C11 C47 121.5(2) yes .
C26 C11 C47 119.5(2) yes .
C16 C12 C20 121.0(2) yes .
C7 C13 C26 119.1(2) yes .
C7 C13 C27 119.4(2) yes .
C26 C13 C27 121.4(2) yes .
C19 C14 C24 119.7(2) yes .
C19 C14 C30 120.3(2) yes .
C24 C14 C30 120.0(2) yes .
C10 C15 C18 118.9(2) yes .
C10 C15 C24 120.9(2) yes .
C18 C15 C24 120.1(2) yes .
C10 C16 C12 121.1(2) yes .
C10 C16 C19 119.1(2) yes .
C12 C16 C19 119.7(2) yes .
C34 C17 C38 119.94(19) yes .
C34 C17 C44 119.9(2) yes .
C38 C17 C44 120.1(2) yes .
C15 C18 C23 119.5(2) yes .
C15 C18 C31 119.6(2) yes 3_676
C23 C18 C31 120.8(2) yes 3_676
C14 C19 C16 121.0(2) yes .
C14 C19 C27 120.1(2) yes .
C16 C19 C27 118.8(2) yes .
C9 C20 C12 122.0(2) yes .
C9 C20 C25 119.1(2) yes .
C12 C20 C25 118.9(2) yes .
C18 C23 C38 121.4(2) yes .
C14 C24 C15 120.1(2) yes .
C14 C24 C30 119.6(2) yes 3_676
C15 C24 C30 120.28(19) yes 3_676
C20 C25 C27 121.8(2) yes .
C11 C26 C13 121.7(2) yes .
C13 C27 C19 119.6(2) yes .
C13 C27 C25 120.7(2) yes .
C19 C27 C25 119.6(2) yes .
C9 C28 C49 120.1(2) yes .
C7 C30 C14 119.7(2) yes .
C7 C30 C24 119.96(19) yes 3_676
C14 C30 C24 120.3(2) yes 3_676
C6 C31 C7 119.4(2) yes .
C6 C31 C18 121.2(2) yes 3_676
C7 C31 C18 119.3(2) yes 3_676
C34 C32 C45 121.6(3) yes .
C10 C33 C38 121.6(2) yes .
C17 C34 C29 121.6(2) yes .
C17 C34 C32 119.0(2) yes .
C29 C34 C32 119.4(2) yes .
C39 C35 C46 120.1(2) yes .
C39 C35 C47 118.8(2) yes .
C46 C35 C47 121.1(2) yes .
C41 C36 C47 118.9(2) yes .
C41 C36 C48 119.5(2) yes .
C47 C36 C48 121.6(2) yes .
C9 C37 C40 121.4(3) yes .
C17 C38 C23 119.6(2) yes .
C17 C38 C33 121.4(2) yes .
C23 C38 C33 119.1(2) yes .
C35 C39 C52 121.5(2) yes .
C37 C40 C43 119.8(3) yes .
C36 C41 C52 121.8(2) yes .
C40 C43 C49 119.7(3) yes .
C40 C43 C50 121.3(2) yes .
C49 C43 C50 119.0(3) yes .
C17 C44 C42 122.1(2) yes .
C17 C44 C51 119.1(2) yes .
C42 C44 C51 118.8(2) yes .
C32 C45 C51 118.5(2) yes .
C32 C45 C57 120.3(3) yes .
C51 C45 C57 121.2(2) yes .
C11 C47 C35 120.0(2) yes .
C11 C47 C36 119.6(2) yes .
C35 C47 C36 120.3(2) yes .
C28 C49 C43 120.5(3) yes .
O5 C50 O8 123.8(3) yes .
O5 C50 C43 113.9(3) yes .
O8 C50 C43 122.3(3) yes .
C44 C51 C45 121.8(2) yes .
C39 C52 C41 118.7(2) yes .
C39 C52 C61 120.2(3) yes .
C41 C52 C61 121.1(2) yes .
C50 O5 H5A 109.464 no .
S4 C1 H1A 109.472 no .
S4 C1 H1B 109.459 no .
S4 C1 H1C 109.474 no .
H1A C1 H1B 109.469 no .
H1A C1 H1C 109.475 no .
H1B C1 H1C 109.479 no .
C11 C6 H6 115.0(18) no .
C31 C6 H6 123.5(18) no .
C16 C12 H3 119.2(19) no .
C20 C12 H3 120(2) no .
C18 C23 H1 120(2) no .
C38 C23 H1 118(2) no .
C20 C25 H4 118(2) no .
C27 C25 H4 120(2) no .
C11 C26 H5 116.3(15) no .
C13 C26 H5 122.0(15) no .
C9 C28 H10 122(2) no .
C49 C28 H10 117(2) no .
C34 C29 H15 111.8(18) no .
C34 C29 H16 111.3(17) no .
C34 C29 H17 112(2) no .
H15 C29 H16 107(3) no .
H15 C29 H17 107(3) no .
H16 C29 H17 108(3) no .
C34 C32 H14 119.0(16) no .
C45 C32 H14 119.4(16) no .
C10 C33 H2 119.8(16) no .
C38 C33 H2 118.5(16) no .
C9 C37 H7 118(2) no .
C40 C37 H7 121(2) no .
C35 C39 H12 119.5(19) no .
C52 C39 H12 118.9(19) no .
C37 C40 H8 119(2) no .
C43 C40 H8 122(2) no .
C36 C41 H11 118.3(17) no .
C52 C41 H11 119.9(17) no .
C44 C42 H42A 109.466 no .
C44 C42 H42B 109.474 no .
C44 C42 H42C 109.471 no .
H42A C42 H42B 109.474 no .
H42A C42 H42C 109.474 no .
H42B C42 H42C 109.469 no .
C35 C46 H46A 109.475 no .
C35 C46 H46B 109.462 no .
C35 C46 H46C 109.463 no .
H46A C46 H46B 109.489 no .
H46A C46 H46C 109.474 no .
H46B C46 H46C 109.465 no .
C36 C48 H48A 109.465 no .
C36 C48 H48B 109.481 no .
C36 C48 H48C 109.468 no .
H48A C48 H48B 109.469 no .
H48A C48 H48C 109.458 no .
H48B C48 H48C 109.486 no .
C28 C49 H9 118.2(19) no .
C43 C49 H9 121.1(18) no .
C44 C51 H13 120(2) no .
C45 C51 H13 119(2) no .
S2 C53 H53A 109.468 no .
S2 C53 H53B 109.475 no .
S2 C53 H53C 109.472 no .
S5 C53 H53D 109.463 no .
S5 C53 H53E 109.469 no .
S5 C53 H53F 109.471 no .
H53A C53 H53B 109.468 no .
H53A C53 H53C 109.473 no .
H53B C53 H53C 109.472 no .
H53D C53 H53E 109.478 no .
H53D C53 H53F 109.472 no .
H53E C53 H53F 109.475 no .
S2 C55 H55A 109.472 no .
S2 C55 H55B 109.470 no .
S2 C55 H55C 109.472 no .
S5 C55 H55D 109.472 no .
S5 C55 H55E 109.469 no .
S5 C55 H55F 109.469 no .
H55A C55 H55B 109.472 no .
H55A C55 H55C 109.467 no .
H55B C55 H55C 109.475 no .
H55D C55 H55E 109.474 no .
H55D C55 H55F 109.469 no .
H55E C55 H55F 109.474 no .
S3 C56 H56A 109.465 no .
S3 C56 H56B 109.478 no .
S3 C56 H56C 109.467 no .
H56A C56 H56B 109.476 no .
H56A C56 H56C 109.470 no .
H56B C56 H56C 109.471 no .
C45 C57 H57A 109.474 no .
C45 C57 H57B 109.471 no .
C45 C57 H57C 109.479 no .
H57A C57 H57B 109.459 no .
H57A C57 H57C 109.475 no .
H57B C57 H57C 109.469 no .
S1 C58 H58A 109.477 no .
S1 C58 H58B 109.464 no .
S1 C58 H58C 109.475 no .
H58A C58 H58B 109.474 no .
H58A C58 H58C 109.466 no .
H58B C58 H58C 109.471 no .
S1 C59 H59A 109.459 no .
S1 C59 H59B 109.473 no .
S1 C59 H59C 109.466 no .
H59A C59 H59B 109.475 no .
H59A C59 H59C 109.481 no .
H59B C59 H59C 109.473 no .
C52 C61 H61A 109.473 no .
C52 C61 H61B 109.465 no .
C52 C61 H61C 109.478 no .
H61A C61 H61B 109.464 no .
H61A C61 H61C 109.471 no .
H61B C61 H61C 109.477 no .
S3 C62 H62A 109.475 no .
S3 C62 H62B 109.474 no .
S3 C62 H62C 109.468 no .
S4 C62 H62D 109.469 no .
S4 C62 H62E 109.469 no .
S4 C62 H62F 109.470 no .
H62A C62 H62B 109.470 no .
H62A C62 H62C 109.471 no .
H62B C62 H62C 109.469 no .
H62D C62 H62E 109.483 no .
H62D C62 H62F 109.469 no .
H62E C62 H62F 109.467 no .

loop_
_geom_bond_atom_site_label_1
_geom_bond_atom_site_label_2
_geom_bond_distance
_geom_bond_publ_flag
_geom_bond_site_symmetry_2
S1 O4 1.497(2) yes .
S1 C58 1.782(4) yes .
S1 C59 1.787(3) yes .
S2 O1 1.482(3) yes .
S2 C53 1.795(4) yes .
S2 C55 1.758(4) yes .
S3 O2 1.508(4) yes .
S3 C56 1.782(5) yes .
S3 C62 1.798(5) yes .
S4 O3 1.48(2) yes .
S4 C1 1.72(4) yes .
S4 C62 1.721(8) yes .
S5 O1 1.541(5) yes .
S5 C53 1.584(7) yes .
S5 C55 1.737(7) yes .
O5 C50 1.303(4) yes .
O8 C50 1.210(4) yes .
C6 C11 1.391(4) yes .
C6 C31 1.398(3) yes .
C7 C13 1.414(4) yes .
C7 C30 1.446(3) yes .
C7 C31 1.421(3) yes .
C9 C20 1.488(4) yes .
C9 C28 1.405(4) yes .
C9 C37 1.398(4) yes .
C10 C15 1.423(4) yes .
C10 C16 1.469(3) yes .
C10 C33 1.398(3) yes .
C11 C26 1.390(3) yes .
C11 C47 1.497(3) yes .
C12 C16 1.399(4) yes .
C12 C20 1.402(3) yes .
C13 C26 1.401(3) yes .
C13 C27 1.464(3) yes .
C14 C19 1.442(4) yes .
C14 C24 1.414(3) yes .
C14 C30 1.420(3) yes .
C15 C18 1.420(3) yes .
C15 C24 1.442(3) yes .
C16 C19 1.424(3) yes .
C17 C34 1.409(4) yes .
C17 C38 1.501(3) yes .
C17 C44 1.403(3) yes .
C18 C23 1.396(3) yes .
C18 C31 1.463(4) yes 3_676
C19 C27 1.416(3) yes .
C20 C25 1.389(3) yes .
C23 C38 1.393(4) yes .
C24 C30 1.416(4) yes 3_676
C25 C27 1.394(4) yes .
C28 C49 1.390(4) yes .
C29 C34 1.500(3) yes .
C32 C34 1.400(4) yes .
C32 C45 1.392(4) yes .
C33 C38 1.387(3) yes .
C35 C39 1.397(4) yes .
C35 C46 1.500(4) yes .
C35 C47 1.413(4) yes .
C36 C41 1.403(3) yes .
C36 C47 1.401(3) yes .
C36 C48 1.506(4) yes .
C37 C40 1.389(4) yes .
C39 C52 1.397(4) yes .
C40 C43 1.383(4) yes .
C41 C52 1.382(4) yes .
C42 C44 1.501(4) yes .
C43 C49 1.400(4) yes .
C43 C50 1.500(4) yes .
C44 C51 1.401(4) yes .
C45 C51 1.384(4) yes .
C45 C57 1.517(4) yes .
C52 C61 1.517(4) yes .
O5 H5A 0.820 no .
C1 H1A 0.960 no .
C1 H1B 0.960 no .
C1 H1C 0.960 no .
C6 H6 0.97(3) no .
C12 H3 0.96(3) no .
C23 H1 0.95(3) no .
C25 H4 0.95(3) no .
C26 H5 0.95(3) no .
C28 H10 0.95(3) no .
C29 H15 1.02(4) no .
C29 H16 0.94(4) no .
C29 H17 1.02(4) no .
C32 H14 1.02(3) no .
C33 H2 0.93(3) no .
C37 H7 0.97(4) no .
C39 H12 0.94(3) no .
C40 H8 0.89(3) no .
C41 H11 1.03(3) no .
C42 H42A 0.960 no .
C42 H42B 0.960 no .
C42 H42C 0.960 no .
C46 H46A 0.960 no .
C46 H46B 0.960 no .
C46 H46C 0.960 no .
C48 H48A 0.960 no .
C48 H48B 0.960 no .
C48 H48C 0.960 no .
C49 H9 1.03(3) no .
C51 H13 0.90(3) no .
C53 H53A 0.960 no .
C53 H53B 0.960 no .
C53 H53C 0.960 no .
C53 H53D 0.960 no .
C53 H53E 0.960 no .
C53 H53F 0.960 no .
C55 H55A 0.960 no .
C55 H55B 0.960 no .
C55 H55C 0.960 no .
C55 H55D 0.960 no .
C55 H55E 0.960 no .
C55 H55F 0.960 no .
C56 H56A 0.960 no .
C56 H56B 0.960 no .
C56 H56C 0.960 no .
C57 H57A 0.960 no .
C57 H57B 0.960 no .
C57 H57C 0.960 no .
C58 H58A 0.960 no .
C58 H58B 0.960 no .
C58 H58C 0.960 no .
C59 H59A 0.960 no .
C59 H59B 0.960 no .
C59 H59C 0.960 no .
C61 H61A 0.960 no .
C61 H61B 0.960 no .
C61 H61C 0.960 no .
C62 H62A 0.960 no .
C62 H62B 0.960 no .
C62 H62C 0.960 no .
C62 H62D 0.960 no .
C62 H62E 0.960 no .
C62 H62F 0.960 no .

loop_
_geom_contact_atom_site_label_1
_geom_contact_atom_site_label_2
_geom_contact_distance
_geom_contact_publ_flag
_geom_contact_site_symmetry_2
O5 C40 2.747(4) no .
O8 C49 2.834(4) no .
C6 C13 2.801(3) no .
C6 C23 2.909(4) no 3_676
C6 C35 3.305(4) no .
C6 C36 3.468(4) no .
C6 C46 3.374(4) no .
C7 C11 2.819(3) no .
C7 C15 2.866(4) no 3_676
C7 C19 2.863(3) no .
C9 C43 2.805(4) no .
C10 C14 2.882(3) no .
C10 C23 2.797(3) no .
C11 C46 2.938(4) no .
C11 C48 2.931(4) no .
C12 C27 2.801(3) no .
C12 C28 3.033(4) no .
C12 C33 2.931(3) no .
C13 C14 2.867(3) no .
C14 C14 2.833(4) no 3_676
C15 C19 2.852(3) no .
C15 C38 2.822(3) no .
C16 C24 2.878(4) no .
C16 C25 2.794(3) no .
C17 C45 2.813(4) no .
C18 C30 2.869(3) no 3_676
C18 C33 2.796(4) no .
C19 C20 2.827(4) no .
C23 C34 3.521(4) no .
C23 C42 3.183(4) no .
C23 C44 3.178(4) no .
C24 C24 2.843(3) no 3_676
C24 C31 2.868(3) no 3_676
C25 C26 2.910(3) no .
C25 C37 2.951(4) no .
C26 C31 2.792(4) no .
C26 C35 3.458(3) no .
C26 C36 3.241(3) no .
C26 C48 3.328(3) no .
C27 C30 2.868(4) no .
C28 C40 2.791(4) no .
C29 C33 3.234(4) no .
C29 C38 2.943(4) no .
C30 C30 2.825(3) no 3_676
C32 C44 2.788(4) no .
C33 C34 3.226(3) no .
C33 C44 3.552(3) no .
C34 C51 2.787(3) no .
C35 C41 2.791(4) no .
C36 C39 2.793(4) no .
C37 C49 2.768(4) no .
C38 C42 2.954(3) no .
C47 C52 2.808(3) no .
S1 C42 3.525(3) no 3_776
S2 C13 3.585(3) no .
S3 S3 3.4610(17) no 3_666
S3 C62 3.593(4) no 3_666
S4 C18 3.508(8) no 3_666
S4 C31 3.455(8) no 1_545
S5 O8 3.463(6) no 2_645
S5 C1 3.59(4) no .
S5 C50 3.508(6) no 2_645
O1 C6 3.173(3) no 2_545
O1 C23 3.330(3) no 4_464
O1 C42 3.490(4) no 4_464
O2 O5 2.575(4) no 4_465
O2 O8 3.436(5) no 4_465
O2 C15 3.422(5) no 3_666
O2 C18 3.287(5) no 3_666
O2 C23 3.519(4) no 3_666
O2 C50 3.370(5) no 4_465
O3 O5 2.67(2) no 4_465
O3 O8 2.803(19) no 4_465
O3 C50 3.08(2) no 4_465
O3 C62 3.493(19) no 3_666
O4 C12 3.526(3) no .
O4 C28 3.333(3) no .
O4 C29 3.526(4) no .
O4 C33 3.486(4) no .
O4 C37 3.563(3) no 2_645
O4 C40 3.399(3) no 2_645
O5 O2 2.575(4) no 4_564
O5 O3 2.67(2) no 4_564
O5 C10 3.584(4) no 2_655
O5 C29 3.335(4) no 2_655
O8 S5 3.463(6) no 2_655
O8 O2 3.436(5) no 4_564
O8 O3 2.803(19) no 4_564
O8 C1 3.01(3) no 2_655
O8 C56 3.413(6) no 2_655
O8 C62 3.149(6) no 2_655
C1 S5 3.59(4) no .
C1 O8 3.01(3) no 2_645
C1 C55 3.45(4) no .
C6 O1 3.173(3) no 2_555
C10 O5 3.584(4) no 2_645
C12 O4 3.526(3) no .
C13 S2 3.585(3) no .
C15 O2 3.422(5) no 3_666
C18 S4 3.508(8) no 3_666
C18 O2 3.287(5) no 3_666
C23 O1 3.330(3) no 4_565
C23 O2 3.519(4) no 3_666
C27 C53 3.455(4) no .
C28 O4 3.333(3) no .
C29 O4 3.526(4) no .
C29 O5 3.335(4) no 2_645
C31 S4 3.455(8) no 1_565
C33 O4 3.486(4) no .
C37 O4 3.563(3) no 2_655
C40 O4 3.399(3) no 2_655
C42 S1 3.525(3) no 3_776
C42 O1 3.490(4) no 4_565
C42 C59 3.568(5) no 3_776
C46 C56 3.438(6) no 1_565
C48 C56 3.589(7) no 2_555
C50 S5 3.508(6) no 2_655
C50 O2 3.370(5) no 4_564
C50 O3 3.08(2) no 4_564
C51 C53 3.514(5) no 4_565
C53 C27 3.455(4) no .
C53 C51 3.514(5) no 4_464
C55 C1 3.45(4) no .
C55 C62 3.592(6) no 3_666
C56 O8 3.413(6) no 2_645
C56 C46 3.438(6) no 1_545
C56 C48 3.589(7) no 2_545
C59 C42 3.568(5) no 3_776
C61 C62 3.502(6) no 4_464
C62 S3 3.593(4) no 3_666
C62 O3 3.493(19) no 3_666
C62 O8 3.149(6) no 2_645
C62 C55 3.592(6) no 3_666
C62 C61 3.502(6) no 4_565
O1 H53A 2.6608 no .
O1 H53B 3.3929 no .
O1 H53C 2.9400 no .
O1 H53D 3.1500 no .
O1 H53E 3.2818 no .
O1 H53F 2.5603 no .
O1 H55A 2.8889 no .
O1 H55B 3.4224 no .
O1 H55C 2.7458 no .
O1 H55D 2.6850 no .
O1 H55E 2.9265 no .
O1 H55F 3.4258 no .
O2 H56A 2.9366 no .
O2 H56B 2.7079 no .
O2 H56C 3.4286 no .
O2 H62A 2.8855 no .
O2 H62B 3.4371 no .
O2 H62C 2.7411 no .
O3 H1A 2.7659 no .
O3 H1B 2.7824 no .
O3 H1C 3.3964 no .
O3 H62D 2.4422 no .
O3 H62E 2.4697 no .
O3 H62F 3.1710 no .
O4 H58A 2.8490 no .
O4 H58B 2.8104 no .
O4 H58C 3.4486 no .
O4 H59A 2.7612 no .
O4 H59B 2.8685 no .
O4 H59C 3.4353 no .
O5 H8 2.47(4) no .
O8 H5A 2.2712 no .
O8 H9 2.56(3) no .
C1 H62D 3.4472 no .
C1 H62E 2.6021 no .
C1 H62F 2.8344 no .
C6 H1 2.60(3) no 3_676
C6 H5 3.24(3) no .
C6 H46A 2.9402 no .
C6 H46C 3.3867 no .
C6 H48B 3.1275 no .
C7 H5 3.30(3) no .
C7 H6 3.33(3) no .
C9 H3 2.70(3) no .
C9 H4 2.60(3) no .
C9 H8 3.22(4) no .
C9 H9 3.34(3) no .
C10 H3 2.66(3) no .
C11 H46A 2.9233 no .
C11 H46C 2.8175 no .
C11 H48B 2.6201 no .
C11 H48C 3.1511 no .
C12 H2 2.62(3) no .
C12 H4 3.25(3) no .
C12 H10 2.81(3) no .
C13 H4 2.66(3) no .
C15 H1 3.30(3) no .
C15 H2 3.27(3) no .
C16 H2 2.67(3) no .
C17 H1 2.62(3) no .
C17 H2 2.65(3) no .
C17 H13 3.23(3) no .
C17 H14 3.34(3) no .
C17 H15 3.37(4) no .
C17 H16 2.71(3) no .
C17 H17 2.95(4) no .
C17 H42A 2.6630 no .
C17 H42B 3.2854 no .
C17 H42C 2.9272 no .
C18 H6 2.73(3) no 3_676
C19 H3 3.30(3) no .
C19 H4 3.29(3) no .
C20 H7 2.64(3) no .
C20 H10 2.72(3) no .
C23 H2 3.23(3) no .
C23 H6 2.66(3) no 3_676
C23 H16 3.36(3) no .
C23 H42A 2.9040 no .
C23 H42C 3.0095 no .
C25 H3 3.27(3) no .
C25 H5 2.63(3) no .
C25 H7 2.69(4) no .
C26 H4 2.61(3) no .
C26 H6 3.24(3) no .
C26 H46C 3.2938 no .
C26 H48B 3.0988 no .
C26 H48C 3.1354 no .
C27 H5 2.71(3) no .
C28 H3 2.79(3) no .
C28 H7 3.27(3) no .
C29 H2 3.09(3) no .
C29 H14 2.66(3) no .
C31 H1 2.66(3) no 3_676
C32 H13 3.20(3) no .
C32 H15 2.60(3) no .
C32 H16 3.20(3) no .
C32 H17 3.08(3) no .
C32 H57A 2.9462 no .
C32 H57B 3.2565 no .
C32 H57C 2.6146 no .
C33 H1 3.24(3) no .
C33 H3 2.60(3) no .
C33 H16 3.04(3) no .
C33 H17 3.00(4) no .
C33 H42A 3.3525 no .
C34 H2 3.12(3) no .
C35 H5 3.46(3) no .
C35 H6 3.21(3) no .
C36 H5 3.15(2) no .
C36 H6 3.48(3) no .
C37 H4 2.62(3) no .
C37 H10 3.28(3) no .
C38 H16 2.70(3) no .
C38 H17 3.15(4) no .
C38 H42A 2.6341 no .
C38 H42C 3.1905 no .
C39 H11 3.33(3) no .
C39 H46A 3.1055 no .
C39 H46B 2.5403 no .
C39 H46C 3.1333 no .
C39 H61A 3.3016 no .
C39 H61B 2.8024 no .
C39 H61C 2.7253 no .
C40 H5A 3.5526 no .
C40 H9 3.34(3) no .
C41 H12 3.23(3) no .
C41 H48A 2.5754 no .
C41 H48B 3.2315 no .
C41 H48C 2.9768 no .
C41 H61A 2.5707 no .
C41 H61B 3.0874 no .
C41 H61C 3.1697 no .
C42 H1 3.00(3) no .
C42 H13 2.62(3) no .
C43 H5A 3.0526 no .
C43 H7 3.28(4) no .
C43 H10 3.26(3) no .
C44 H1 3.03(3) no .
C46 H6 3.34(3) no .
C46 H12 2.66(3) no .
C47 H5 2.59(3) no .
C47 H6 2.61(3) no .
C47 H11 3.34(3) no .
C47 H12 3.27(3) no .
C47 H46A 2.7907 no .
C47 H46B 3.3126 no .
C47 H46C 2.7558 no .
C47 H48A 3.2837 no .
C47 H48B 2.6589 no .
C47 H48C 2.9226 no .
C48 H5 3.30(3) no .
C48 H11 2.66(3) no .
C49 H8 3.22(3) no .
C50 H8 2.68(4) no .
C50 H9 2.69(3) no .
C51 H14 3.31(3) no .
C51 H42A 3.2214 no .
C51 H42B 2.5581 no .
C51 H42C 2.9578 no .
C51 H57A 2.9550 no .
C51 H57B 2.6254 no .
C51 H57C 3.2564 no .
C53 H55A 3.5653 no .
C53 H55B 2.8179 no .
C53 H55C 2.8018 no .
C53 H55D 3.5001 no .
C53 H55E 2.7728 no .
C53 H55F 2.9938 no .
C55 H53A 2.9178 no .
C55 H53B 2.7285 no .
C55 H53C 3.5502 no .
C55 H53D 3.4109 no .
C55 H53E 2.5833 no .
C55 H53F 3.2238 no .
C56 H62A 3.5184 no .
C56 H62B 2.7666 no .
C56 H62C 2.7335 no .
C57 H13 2.65(3) no .
C57 H14 2.69(3) no .
C58 H59A 2.7770 no .
C58 H59B 3.5522 no .
C58 H59C 2.8175 no .
C59 H58A 3.5489 no .
C59 H58B 2.7280 no .
C59 H58C 2.8678 no .
C61 H11 2.71(3) no .
C61 H12 2.66(3) no .
C62 H1A 2.5267 no .
C62 H1B 3.4209 no .
C62 H1C 2.9312 no .
C62 H56A 3.5206 no .
C62 H56B 2.7777 no .
C62 H56C 2.7142 no .
H1 H6 2.09(5) no 3_676
H1 H42A 2.9810 no .
H1 H42C 2.5794 no .
H1A H62D 3.4086 no .
H1A H62E 2.1870 no .
H1A H62F 2.8217 no .
H1B H62E 3.4001 no .
H1C H62E 3.0628 no .
H1C H62F 2.8539 no .
H2 H3 2.03(4) no .
H2 H16 3.15(4) no .
H2 H17 2.62(5) no .
H3 H10 2.38(5) no .
H4 H5 2.06(4) no .
H4 H7 2.20(5) no .
H5 H46C 3.4037 no .
H5 H48B 3.3399 no .
H5 H48C 2.9124 no .
H5A H8 3.2627 no .
H6 H42C 3.5141 no 3_676
H6 H46A 2.7525 no .
H6 H48B 3.3086 no .
H7 H8 2.31(5) no .
H9 H10 2.31(5) no .
H11 H48A 2.3615 no .
H11 H48B 3.4752 no .
H11 H48C 3.0949 no .
H11 H61A 2.3736 no .
H11 H61B 3.3067 no .
H11 H61C 3.4043 no .
H12 H46A 3.2749 no .
H12 H46B 2.3314 no .
H12 H46C 3.3294 no .
H12 H61A 3.5666 no .
H12 H61B 2.7874 no .
H12 H61C 2.6183 no .
H13 H42A 3.4394 no .
H13 H42B 2.3662 no .
H13 H42C 3.0437 no .
H13 H57A 3.0096 no .
H13 H57B 2.4538 no .
H13 H57C 3.4907 no .
H14 H15 2.37(4) no .
H14 H16 3.43(4) no .
H14 H17 3.21(4) no .
H14 H57A 3.0291 no .
H14 H57B 3.5401 no .
H14 H57C 2.4524 no .
H53A H55B 3.1724 no .
H53A H55C 2.6956 no .
H53B H55B 2.5153 no .
H53B H55C 2.8889 no .
H53D H55F 3.5462 no .
H53E H55D 3.5073 no .
H53E H55E 2.4771 no .
H53E H55F 2.6922 no .
H53F H55E 3.1035 no .
H56B H62B 3.0215 no .
H56B H62C 2.5242 no .
H56C H62B 2.4927 no .
H56C H62C 2.8910 no .
H58B H59A 2.4801 no .
H58B H59C 2.9426 no .
H58C H59A 3.0782 no .
H58C H59C 2.6678 no .
S1 H10 3.34(3) no .
S1 H17 3.50(4) no .
S1 H42A 3.1251 no 3_776
S1 H42B 3.0278 no 3_776
S2 H6 3.54(3) no 2_545
S2 H46A 3.3524 no 2_545
S2 H48B 3.1483 no .
S2 H48C 3.5549 no .
S3 H5A 2.8971 no 4_465
S3 H11 3.38(3) no 2_545
S3 H48A 3.5421 no 2_545
S3 H62A 3.3158 no 3_666
S3 H62B 3.4674 no 3_666
S4 H5A 3.0015 no 4_465
S4 H48A 3.2982 no 2_545
S4 H55F 3.5631 no 3_666
S5 H1A 3.1898 no .
S5 H1B 3.4667 no .
S5 H1C 3.5442 no .
S5 H42C 2.7971 no 4_464
O1 H1 2.39(3) no 4_464
O1 H6 2.23(3) no 2_545
O1 H42C 2.6183 no 4_464
O1 H46A 3.0660 no 2_545
O1 H48B 3.1388 no .
O1 H48C 3.5526 no .
O2 H5A 1.7710 no 4_465
O2 H11 3.02(3) no 2_545
O2 H16 2.97(3) no 3_666
O2 H48A 2.9523 no 2_545
O3 H1A 2.9974 no 3_666
O3 H5A 1.8860 no 4_465
O3 H11 3.07(4) no 2_545
O3 H16 3.60(4) no 3_666
O3 H48A 3.5979 no 2_545
O3 H55F 2.8265 no 3_666
O3 H62E 2.5470 no 3_666
O4 H2 2.58(3) no .
O4 H3 2.65(3) no .
O4 H7 3.11(3) no 2_645
O4 H8 2.78(3) no 2_645
O4 H10 2.47(3) no .
O4 H17 2.62(4) no .
O4 H42B 3.4855 no 3_776
O5 H16 2.79(3) no 2_655
O5 H17 3.01(4) no 2_655
O5 H53A 3.2812 no 2_655
O5 H53B 3.0648 no 2_655
O5 H53D 3.4160 no 2_655
O5 H53E 3.2037 no 2_655
O5 H55B 3.3676 no 2_655
O5 H55C 3.2323 no 2_655
O5 H55F 2.9709 no 2_655
O8 H1A 2.2598 no 2_655
O8 H1C 2.9906 no 2_655
O8 H53A 3.3626 no 2_655
O8 H55C 2.8282 no 2_655
O8 H55F 3.1598 no 2_655
O8 H56C 2.6002 no 2_655
O8 H61A 3.1415 no 3_675
O8 H62B 2.2688 no 2_655
O8 H62E 2.5442 no 2_655
O8 H62F 2.9858 no 2_655
C1 H46C 3.3750 no 1_545
C1 H48A 3.4390 no 2_545
C1 H55D 2.9942 no .
C1 H55F 3.3830 no .
C1 H62E 3.5712 no 3_666
C6 H46B 3.1926 no 2_545
C6 H56B 2.9520 no 1_565
C7 H55E 3.1205 no .
C7 H56B 3.3931 no 1_565
C7 H62C 2.6873 no 1_565
C7 H62F 3.1852 no 1_565
C9 H13 3.18(3) no 3_776
C9 H57A 3.0102 no 4_464
C9 H57B 3.5962 no 3_776
C10 H5A 3.5552 no 2_645
C10 H12 3.11(3) no 4_575
C10 H61C 3.5679 no 4_575
C11 H56B 3.3154 no 1_565
C12 H8 3.51(3) no 2_645
C12 H53B 3.4045 no .
C12 H53E 3.4873 no .
C12 H61B 3.2856 no 4_575
C13 H53B 3.4908 no .
C13 H53E 3.3035 no .
C13 H53F 3.3370 no .
C13 H55E 3.5302 no .
C13 H62C 3.0817 no 1_565
C13 H62F 3.2336 no 1_565
C14 H53E 3.4664 no .
C14 H55B 2.8986 no .
C14 H55E 3.0252 no .
C14 H61C 3.2174 no 4_575
C14 H62C 3.2932 no 1_565
C14 H62D 3.5608 no 1_565
C15 H12 2.90(3) no 4_575
C16 H53B 3.1465 no .
C16 H53E 3.1611 no .
C16 H61B 3.2557 no 4_575
C16 H61C 3.0915 no 4_575
C17 H48A 3.5072 no 4_565
C17 H48C 3.4566 no 4_565
C17 H59A 3.1128 no .
C18 H12 3.12(3) no 4_575
C18 H46B 3.0580 no 4_575
C18 H56B 3.5276 no 3_666
C19 H53B 2.8941 no .
C19 H53E 2.8000 no .
C19 H55B 3.3027 no .
C19 H55E 3.4579 no .
C19 H61C 2.9067 no 4_575
C20 H53B 3.4538 no .
C20 H53E 3.5170 no .
C20 H57A 3.5979 no 4_464
C23 H12 3.55(3) no 4_575
C23 H46B 3.0821 no 4_575
C23 H48A 3.1738 no 4_565
C24 H12 3.48(3) no 4_575
C24 H55B 3.2627 no .
C24 H55E 3.4042 no 3_676
C24 H62C 3.3992 no 3_666
C24 H62D 3.5354 no 3_666
C25 H53B 3.1926 no .
C25 H53C 3.3310 no .
C25 H53E 3.1659 no .
C25 H53F 3.4273 no .
C26 H53F 3.4157 no .
C27 H53B 2.8813 no .
C27 H53C 3.3738 no .
C27 H53E 2.7657 no .
C27 H53F 3.2762 no .
C27 H61C 3.3934 no 4_575
C27 H62C 3.4782 no 1_565
C27 H62F 3.4202 no 1_565
C28 H7 3.38(3) no 2_645
C28 H13 3.16(3) no 3_776
C28 H42B 3.1864 no 3_776
C28 H57A 3.0242 no 4_464
C28 H57B 3.5394 no 4_464
C29 H5A 3.4266 no 2_645
C29 H11 3.01(3) no 4_565
C29 H48A 3.1871 no 4_565
C29 H48C 3.4262 no 4_565
C29 H57C 3.4826 no 3_766
C29 H58B 3.0089 no .
C30 H55B 3.1349 no .
C30 H55E 2.8640 no .
C30 H62C 2.7912 no 1_565
C30 H62D 3.2650 no 1_565
C30 H62F 3.3812 no 1_565
C31 H46B 3.1908 no 2_545
C31 H56B 2.9706 no 1_565
C31 H62C 3.2501 no 1_565
C32 H14 3.60(3) no 3_766
C32 H48C 3.3208 no 4_565
C32 H58A 3.4035 no 3_766
C32 H58B 2.7247 no .
C32 H58B 3.5007 no 3_766
C32 H59A 2.9356 no .
C33 H12 3.56(3) no 4_575
C33 H59B 3.5819 no 3_776
C34 H48A 3.3340 no 4_565
C34 H48C 3.0882 no 4_565
C34 H58B 2.9887 no .
C34 H59A 2.9592 no .
C35 H55A 3.2366 no 2_555
C35 H55D 3.2961 no 2_555
C35 H58C 3.3802 no 2_655
C36 H1B 2.8894 no 2_555
C36 H56A 2.9292 no 2_555
C36 H58C 2.7969 no 2_655
C37 H10 3.37(3) no 2_655
C37 H13 3.31(3) no 3_776
C37 H57A 3.2914 no 4_464
C37 H57B 3.3619 no 3_776
C37 H58A 3.5574 no 2_655
C38 H48A 3.4982 no 4_565
C39 H55A 2.8857 no 2_555
C39 H55D 3.0693 no 2_555
C39 H58C 3.4142 no 2_655
C39 H59C 2.9349 no 2_655
C40 H10 3.51(3) no 2_655
C40 H13 3.49(3) no 3_776
C40 H17 3.18(3) no 2_655
C40 H53A 3.4118 no 2_655
C40 H53D 3.1599 no 2_655
C40 H57A 3.5333 no 4_464
C41 H1B 2.9980 no 2_555
C41 H15 3.29(4) no 4_464
C41 H16 3.32(3) no 4_464
C41 H55A 3.4621 no 2_555
C41 H55D 3.3886 no 2_555
C41 H56A 3.3064 no 2_555
C41 H58C 2.8818 no 2_655
C42 H46B 3.2371 no 4_575
C42 H46C 3.3040 no 4_575
C42 H53A 3.2515 no 4_565
C42 H53D 3.5056 no 4_565
C42 H59B 3.0349 no 3_776
C43 H13 3.52(3) no 3_776
C43 H53A 3.0131 no 2_655
C43 H53D 3.0471 no 2_655
C43 H57A 3.5090 no 4_464
C43 H57C 3.5851 no 4_464
C44 H53A 3.3411 no 4_565
C44 H53C 3.4066 no 4_565
C44 H53D 3.3299 no 4_565
C44 H53F 3.5982 no 4_565
C44 H59A 3.2435 no .
C44 H59B 3.2678 no 3_776
C45 H53C 3.2580 no 4_565
C45 H53D 3.4851 no 4_565
C45 H59A 3.0452 no .
C46 H1C 3.0857 no 1_565
C46 H42A 3.2113 no 4_474
C46 H42C 3.3704 no 4_474
C46 H48B 3.4889 no 2_555
C46 H56A 3.2933 no 1_565
C46 H56B 3.0391 no 1_565
C46 H56C 3.4244 no 1_565
C47 H1B 3.5499 no 2_555
C47 H55D 3.5826 no 2_555
C47 H58C 3.0540 no 2_655
C48 H1 3.40(3) no 4_464
C48 H1B 3.1151 no 2_555
C48 H16 3.22(3) no 4_464
C48 H46A 3.4956 no 2_545
C48 H53F 3.4628 no .
C48 H56A 2.8299 no 2_555
C48 H58C 3.4621 no 2_655
C49 H13 3.33(3) no 3_776
C49 H42B 2.9666 no 3_776
C49 H53A 3.5957 no 2_655
C49 H57A 3.2803 no 4_464
C49 H57B 3.4596 no 4_464
C50 H1A 3.2745 no 2_655
C50 H16 3.58(3) no 2_655
C50 H53A 2.9649 no 2_655
C50 H53B 3.3901 no 2_655
C50 H53D 3.2246 no 2_655
C50 H53E 3.5463 no 2_655
C50 H55C 3.1520 no 2_655
C50 H55F 3.2738 no 2_655
C50 H61A 3.5551 no 3_675
C50 H62B 3.3787 no 2_655
C50 H62E 3.5852 no 2_655
C51 H53A 3.1245 no 4_565
C51 H53C 3.0023 no 4_565
C51 H53D 2.8448 no 4_565
C51 H53F 3.3790 no 4_565
C51 H59A 3.1651 no .
C52 H55A 3.0280 no 2_555
C52 H55D 3.1344 no 2_555
C52 H58C 3.1913 no 2_655
C52 H59C 3.1150 no 2_655
C52 H62A 3.5049 no 4_464
C53 H13 3.40(3) no 4_464
C53 H42C 3.3894 no 4_464
C55 H1A 2.9095 no .
C55 H1B 3.1547 no .
C55 H5A 3.5727 no 2_645
C55 H62A 2.6808 no 3_666
C55 H62D 2.7134 no 3_666
C56 H46A 3.0841 no 1_545
C56 H46C 2.9462 no 1_545
C56 H48A 3.1407 no 2_545
C56 H48B 3.4044 no 2_545
C56 H55C 3.2885 no .
C57 H15 3.57(4) no 3_766
C57 H61A 3.5961 no 2_645
C57 H61B 3.4526 no 2_645
C58 H5 3.15(3) no 2_645
C58 H14 3.40(3) no .
C58 H14 3.03(3) no 3_766
C58 H17 3.25(4) no .
C59 H42A 2.9126 no 3_776
C59 H42B 3.4758 no 3_776
C59 H59B 3.4543 no 3_776
C59 H61B 3.5638 no 2_645
C61 H57B 3.5223 no 2_655
C61 H57C 3.5440 no 2_655
C61 H59C 3.3547 no 2_655
C61 H62A 3.2563 no 4_464
C61 H62B 3.0648 no 4_464
C61 H62D 3.3968 no 4_464
C61 H62E 3.4102 no 4_464
C61 H62F 3.1272 no 4_464
C62 H55A 3.3502 no 3_666
C62 H55B 3.3200 no 3_666
C62 H55C 3.5197 no 3_666
C62 H55D 3.4329 no 3_666
C62 H55F 2.9668 no 3_666
C62 H61A 3.2475 no 4_565
C62 H61C 2.9688 no 4_565
H1 O1 2.39(3) no 4_565
H1 C48 3.40(3) no 4_565
H1 H46B 3.1128 no 4_575
H1 H48A 2.8557 no 4_565
H1 H48B 3.3666 no 4_565
H1 H48C 3.4383 no 4_565
H1A S5 3.1898 no .
H1A O3 2.9974 no 3_666
H1A O8 2.2598 no 2_645
H1A C50 3.2745 no 2_645
H1A C55 2.9095 no .
H1A H5A 3.5419 no 2_645
H1A H55D 2.6625 no .
H1A H55F 2.6352 no .
H1A H62D 3.3721 no 3_666
H1A H62E 3.1145 no 3_666
H1B S5 3.4667 no .
H1B C36 2.8894 no 2_545
H1B C41 2.9980 no 2_545
H1B C47 3.5499 no 2_545
H1B C48 3.1151 no 2_545
H1B C55 3.1547 no .
H1B H11 3.0717 no 2_545
H1B H46A 3.5321 no 1_545
H1B H48A 2.8523 no 2_545
H1B H48B 3.0847 no 2_545
H1B H55D 2.4867 no .
H1B H55F 3.3056 no .
H1B H62E 3.5440 no 3_666
H1C S5 3.5442 no .
H1C O8 2.9906 no 2_645
H1C C46 3.0857 no 1_545
H1C H46A 2.9489 no 1_545
H1C H46B 3.4402 no 1_545
H1C H46C 2.4601 no 1_545
H1C H55D 3.5075 no .
H2 O4 2.58(3) no .
H2 H8 3.46(4) no 2_645
H2 H59A 3.4390 no .
H2 H59B 3.3351 no 3_776
H3 O4 2.65(3) no .
H3 H8 3.26(5) no 2_645
H3 H61B 3.5337 no 4_575
H4 H53C 3.5192 no .
H4 H57A 3.5612 no 4_464
H4 H58A 2.9180 no 2_655
H5 C58 3.15(3) no 2_655
H5 H53C 3.5652 no .
H5 H53F 3.3870 no .
H5 H58A 2.7241 no 2_655
H5 H58C 2.9210 no 2_655
H5A S3 2.8971 no 4_564
H5A S4 3.0015 no 4_564
H5A O2 1.7710 no 4_564
H5A O3 1.8860 no 4_564
H5A C10 3.5552 no 2_655
H5A C29 3.4266 no 2_655
H5A C55 3.5727 no 2_655
H5A H1A 3.5419 no 2_655
H5A H11 3.2979 no 3_675
H5A H16 2.7004 no 2_655
H5A H17 3.3264 no 2_655
H5A H53B 3.4767 no 2_655
H5A H53E 3.5693 no 2_655
H5A H55B 3.1614 no 2_655
H5A H55C 3.0826 no 2_655
H5A H55F 2.6958 no 2_655
H5A H62A 3.5924 no 4_564
H5A H62D 3.4871 no 4_564
H6 S2 3.54(3) no 2_555
H6 O1 2.23(3) no 2_555
H6 H46B 2.9470 no 2_545
H6 H56B 3.3552 no 1_565
H7 O4 3.11(3) no 2_655
H7 C28 3.38(3) no 2_655
H7 H9 3.24(5) no 2_655
H7 H10 2.69(5) no 2_655
H7 H57B 3.1273 no 3_776
H7 H58A 3.3097 no 2_655
H8 O4 2.78(3) no 2_655
H8 C12 3.51(3) no 2_655
H8 H2 3.46(4) no 2_655
H8 H3 3.26(5) no 2_655
H8 H10 3.00(5) no 2_655
H8 H17 2.71(4) no 2_655
H8 H53A 3.5124 no 2_655
H8 H53B 3.3764 no 2_655
H8 H53D 3.2024 no 2_655
H9 H7 3.24(5) no 2_645
H9 H42B 2.8722 no 3_776
H9 H57B 3.5135 no 4_464
H10 S1 3.34(3) no .
H10 O4 2.47(3) no .
H10 C37 3.37(3) no 2_645
H10 C40 3.51(3) no 2_645
H10 H7 2.69(5) no 2_645
H10 H8 3.00(5) no 2_645
H10 H42B 3.2140 no 3_776
H10 H57A 3.3680 no 4_464
H11 S3 3.38(3) no 2_555
H11 O2 3.02(3) no 2_555
H11 O3 3.07(4) no 2_555
H11 C29 3.01(3) no 4_464
H11 H1B 3.0717 no 2_555
H11 H5A 3.2979 no 3_675
H11 H15 2.66(5) no 4_464
H11 H16 2.47(4) no 4_464
H11 H56A 3.3579 no 2_555
H11 H58C 3.3727 no 2_655
H11 H62E 3.5847 no 4_464
H12 C10 3.11(3) no 4_474
H12 C15 2.90(3) no 4_474
H12 C18 3.12(3) no 4_474
H12 C23 3.55(3) no 4_474
H12 C24 3.48(3) no 4_474
H12 C33 3.56(3) no 4_474
H12 H42A 3.3151 no 4_474
H12 H55A 3.0980 no 2_555
H12 H55D 3.3861 no 2_555
H12 H55E 3.5567 no 2_555
H12 H59C 2.9382 no 2_655
H13 C9 3.18(3) no 3_776
H13 C28 3.16(3) no 3_776
H13 C37 3.31(3) no 3_776
H13 C40 3.49(3) no 3_776
H13 C43 3.52(3) no 3_776
H13 C49 3.33(3) no 3_776
H13 C53 3.40(3) no 4_565
H13 H53A 2.8593 no 4_565
H13 H53C 3.0600 no 4_565
H13 H53D 2.5631 no 4_565
H13 H53F 3.5005 no 4_565
H14 C32 3.60(3) no 3_766
H14 C58 3.40(3) no .
H14 C58 3.03(3) no 3_766
H14 H14 2.67(4) no 3_766
H14 H15 2.94(5) no 3_766
H14 H48C 3.5919 no 4_565
H14 H58A 2.8163 no 3_766
H14 H58B 2.4609 no .
H14 H58B 2.6022 no 3_766
H14 H58C 3.1980 no 3_766
H14 H59A 3.4639 no .
H15 C41 3.29(4) no 4_565
H15 C57 3.57(4) no 3_766
H15 H11 2.66(5) no 4_565
H15 H14 2.94(5) no 3_766
H15 H48A 3.3994 no 4_565
H15 H48C 3.4353 no 4_565
H15 H57C 2.6500 no 3_766
H15 H58B 2.9440 no .
H15 H58B 3.3609 no 3_766
H15 H58C 3.3387 no 3_766
H16 O2 2.97(3) no 3_666
H16 O3 3.60(4) no 3_666
H16 O5 2.79(3) no 2_645
H16 C41 3.32(3) no 4_565
H16 C48 3.22(3) no 4_565
H16 C50 3.58(3) no 2_645
H16 H5A 2.7004 no 2_645
H16 H11 2.47(4) no 4_565
H16 H48A 2.5463 no 4_565
H16 H48C 3.1900 no 4_565
H17 S1 3.50(4) no .
H17 O4 2.62(4) no .
H17 O5 3.01(4) no 2_645
H17 C40 3.18(3) no 2_645
H17 C58 3.25(4) no .
H17 H5A 3.3264 no 2_645
H17 H8 2.71(4) no 2_645
H17 H57C 3.4436 no 3_766
H17 H58A 3.2837 no .
H17 H58B 2.7002 no .
H17 H59A 3.5311 no .
H42A S1 3.1251 no 3_776
H42A C46 3.2113 no 4_575
H42A C59 2.9126 no 3_776
H42A H12 3.3151 no 4_575
H42A H46B 2.7242 no 4_575
H42A H46C 2.9871 no 4_575
H42A H59B 2.4904 no 3_776
H42A H59C 2.8714 no 3_776
H42B S1 3.0278 no 3_776
H42B O4 3.4855 no 3_776
H42B C28 3.1864 no 3_776
H42B C49 2.9666 no 3_776
H42B C59 3.4758 no 3_776
H42B H9 2.8722 no 3_776
H42B H10 3.2140 no 3_776
H42B H46C 3.4355 no 4_575
H42B H53A 3.2753 no 4_565
H42B H53D 3.4938 no 4_565
H42B H59B 3.0340 no 3_776
H42C S5 2.7971 no 4_565
H42C O1 2.6183 no 4_565
H42C C46 3.3704 no 4_575
H42C C53 3.3894 no 4_565
H42C H46B 2.8824 no 4_575
H42C H46C 2.9660 no 4_575
H42C H53A 2.7350 no 4_565
H42C H53C 3.5432 no 4_565
H42C H53D 3.1386 no 4_565
H42C H53F 3.5671 no 4_565
H46A S2 3.3524 no 2_555
H46A O1 3.0660 no 2_555
H46A C48 3.4956 no 2_555
H46A C56 3.0841 no 1_565
H46A H1B 3.5321 no 1_565
H46A H1C 2.9489 no 1_565
H46A H48A 3.5751 no 2_555
H46A H48B 2.6389 no 2_555
H46A H56A 2.8306 no 1_565
H46A H56B 2.6235 no 1_565
H46A H56C 3.3365 no 1_565
H46B C6 3.1926 no 2_555
H46B C18 3.0580 no 4_474
H46B C23 3.0821 no 4_474
H46B C31 3.1908 no 2_555
H46B C42 3.2371 no 4_474
H46B H1 3.1128 no 4_474
H46B H1C 3.4402 no 1_565
H46B H6 2.9470 no 2_555
H46B H42A 2.7242 no 4_474
H46B H42C 2.8824 no 4_474
H46B H48B 3.5763 no 2_555
H46B H56A 3.5366 no 1_565
H46C C1 3.3750 no 1_565
H46C C42 3.3040 no 4_474
H46C C56 2.9462 no 1_565
H46C H1C 2.4601 no 1_565
H46C H42A 2.9871 no 4_474
H46C H42B 3.4355 no 4_474
H46C H42C 2.9660 no 4_474
H46C H56A 3.0243 no 1_565
H46C H56B 2.5881 no 1_565
H46C H56C 2.7412 no 1_565
H48A S3 3.5421 no 2_555
H48A S4 3.2982 no 2_555
H48A O2 2.9523 no 2_555
H48A O3 3.5979 no 2_555
H48A C1 3.4390 no 2_555
H48A C17 3.5072 no 4_464
H48A C23 3.1738 no 4_464
H48A C29 3.1871 no 4_464
H48A C34 3.3340 no 4_464
H48A C38 3.4982 no 4_464
H48A C56 3.1407 no 2_555
H48A H1 2.8557 no 4_464
H48A H1B 2.8523 no 2_555
H48A H15 3.3994 no 4_464
H48A H16 2.5463 no 4_464
H48A H46A 3.5751 no 2_545
H48A H56A 2.5723 no 2_555
H48A H56B 3.1220 no 2_555
H48B S2 3.1483 no .
H48B O1 3.1388 no .
H48B C46 3.4889 no 2_545
H48B C56 3.4044 no 2_555
H48B H1 3.3666 no 4_464
H48B H1B 3.0847 no 2_555
H48B H46A 2.6389 no 2_545
H48B H46B 3.5763 no 2_545
H48B H53F 3.2547 no .
H48B H56A 2.6359 no 2_555
H48B H56B 3.3552 no 2_555
H48C S2 3.5549 no .
H48C O1 3.5526 no .
H48C C17 3.4566 no 4_464
H48C C29 3.4262 no 4_464
H48C C32 3.3208 no 4_464
H48C C34 3.0882 no 4_464
H48C H1 3.4383 no 4_464
H48C H14 3.5919 no 4_464
H48C H15 3.4353 no 4_464
H48C H16 3.1900 no 4_464
H48C H53C 3.0544 no .
H48C H53F 2.8037 no .
H48C H58A 3.4355 no 2_655
H48C H58C 3.0708 no 2_655
H53A O5 3.2812 no 2_645
H53A O8 3.3626 no 2_645
H53A C40 3.4118 no 2_645
H53A C42 3.2515 no 4_464
H53A C43 3.0131 no 2_645
H53A C44 3.3411 no 4_464
H53A C49 3.5957 no 2_645
H53A C50 2.9649 no 2_645
H53A C51 3.1245 no 4_464
H53A H8 3.5124 no 2_645
H53A H13 2.8593 no 4_464
H53A H42B 3.2753 no 4_464
H53A H42C 2.7350 no 4_464
H53B O5 3.0648 no 2_645
H53B C12 3.4045 no .
H53B C13 3.4908 no .
H53B C16 3.1465 no .
H53B C19 2.8941 no .
H53B C20 3.4538 no .
H53B C25 3.1926 no .
H53B C27 2.8813 no .
H53B C50 3.3901 no 2_645
H53B H5A 3.4767 no 2_645
H53B H8 3.3764 no 2_645
H53C C25 3.3310 no .
H53C C27 3.3738 no .
H53C C44 3.4066 no 4_464
H53C C45 3.2580 no 4_464
H53C C51 3.0023 no 4_464
H53C H4 3.5192 no .
H53C H5 3.5652 no .
H53C H13 3.0600 no 4_464
H53C H42C 3.5432 no 4_464
H53C H48C 3.0544 no .
H53C H57A 3.2819 no 4_464
H53D O5 3.4160 no 2_645
H53D C40 3.1599 no 2_645
H53D C42 3.5056 no 4_464
H53D C43 3.0471 no 2_645
H53D C44 3.3299 no 4_464
H53D C45 3.4851 no 4_464
H53D C50 3.2246 no 2_645
H53D C51 2.8448 no 4_464
H53D H8 3.2024 no 2_645
H53D H13 2.5631 no 4_464
H53D H42B 3.4938 no 4_464
H53D H42C 3.1386 no 4_464
H53D H57A 3.5478 no 4_464
H53E O5 3.2037 no 2_645
H53E C12 3.4873 no .
H53E C13 3.3035 no .
H53E C14 3.4664 no .
H53E C16 3.1611 no .
H53E C19 2.8000 no .
H53E C20 3.5170 no .
H53E C25 3.1659 no .
H53E C27 2.7657 no .
H53E C50 3.5463 no 2_645
H53E H5A 3.5693 no 2_645
H53F C13 3.3370 no .
H53F C25 3.4273 no .
H53F C26 3.4157 no .
H53F C27 3.2762 no .
H53F C44 3.5982 no 4_464
H53F C48 3.4628 no .
H53F C51 3.3790 no 4_464
H53F H5 3.3870 no .
H53F H13 3.5005 no 4_464
H53F H42C 3.5671 no 4_464
H53F H48B 3.2547 no .
H53F H48C 2.8037 no .
H55A C35 3.2366 no 2_545
H55A C39 2.8857 no 2_545
H55A C41 3.4621 no 2_545
H55A C52 3.0280 no 2_545
H55A C62 3.3502 no 3_666
H55A H12 3.0980 no 2_545
H55A H56A 3.4982 no .
H55A H61C 3.3240 no 2_545
H55A H62A 2.3990 no 3_666
H55B O5 3.3676 no 2_645
H55B C14 2.8986 no .
H55B C19 3.3027 no .
H55B C24 3.2627 no .
H55B C30 3.1349 no .
H55B C62 3.3200 no 3_666
H55B H5A 3.1614 no 2_645
H55B H62A 2.5342 no 3_666
H55B H62C 3.4178 no 3_666
H55C O5 3.2323 no 2_645
H55C O8 2.8282 no 2_645
H55C C50 3.1520 no 2_645
H55C C56 3.2885 no .
H55C C62 3.5197 no 3_666
H55C H5A 3.0826 no 2_645
H55C H56A 3.1556 no .
H55C H56C 2.8348 no .
H55C H62A 2.6577 no 3_666
H55D C1 2.9942 no .
H55D C35 3.2961 no 2_545
H55D C39 3.0693 no 2_545
H55D C41 3.3886 no 2_545
H55D C47 3.5826 no 2_545
H55D C52 3.1344 no 2_545
H55D C62 3.4329 no 3_666
H55D H1A 2.6625 no .
H55D H1B 2.4867 no .
H55D H1C 3.5075 no .
H55D H12 3.3861 no 2_545
H55D H61C 3.5888 no 2_545
H55D H62D 2.6430 no 3_666
H55D H62E 3.3954 no 3_666
H55E C7 3.1205 no .
H55E C13 3.5302 no .
H55E C14 3.0252 no .
H55E C19 3.4579 no .
H55E C24 3.4042 no 3_676
H55E C30 2.8640 no .
H55E H12 3.5567 no 2_545
H55E H62D 2.9499 no 3_666
H55F S4 3.5631 no 3_666
H55F O3 2.8265 no 3_666
H55F O5 2.9709 no 2_645
H55F O8 3.1598 no 2_645
H55F C1 3.3830 no .
H55F C50 3.2738 no 2_645
H55F C62 2.9668 no 3_666
H55F H1A 2.6352 no .
H55F H1B 3.3056 no .
H55F H5A 2.6958 no 2_645
H55F H62D 2.1459 no 3_666
H55F H62E 3.2032 no 3_666
H56A C36 2.9292 no 2_545
H56A C41 3.3064 no 2_545
H56A C46 3.2933 no 1_545
H56A C48 2.8299 no 2_545
H56A H11 3.3579 no 2_545
H56A H46A 2.8306 no 1_545
H56A H46B 3.5366 no 1_545
H56A H46C 3.0243 no 1_545
H56A H48A 2.5723 no 2_545
H56A H48B 2.6359 no 2_545
H56A H55A 3.4982 no .
H56A H55C 3.1556 no .
H56B C6 2.9520 no 1_545
H56B C7 3.3931 no 1_545
H56B C11 3.3154 no 1_545
H56B C18 3.5276 no 3_666
H56B C31 2.9706 no 1_545
H56B C46 3.0391 no 1_545
H56B H6 3.3552 no 1_545
H56B H46A 2.6235 no 1_545
H56B H46C 2.5881 no 1_545
H56B H48A 3.1220 no 2_545
H56B H48B 3.3552 no 2_545
H56C O8 2.6002 no 2_645
H56C C46 3.4244 no 1_545
H56C H46A 3.3365 no 1_545
H56C H46C 2.7412 no 1_545
H56C H55C 2.8348 no .
H57A C9 3.0102 no 4_565
H57A C20 3.5979 no 4_565
H57A C28 3.0242 no 4_565
H57A C37 3.2914 no 4_565
H57A C40 3.5333 no 4_565
H57A C43 3.5090 no 4_565
H57A C49 3.2803 no 4_565
H57A H4 3.5612 no 4_565
H57A H10 3.3680 no 4_565
H57A H53C 3.2819 no 4_565
H57A H53D 3.5478 no 4_565
H57A H58A 3.2064 no 3_766
H57B C9 3.5962 no 3_776
H57B C28 3.5394 no 4_565
H57B C37 3.3619 no 3_776
H57B C49 3.4596 no 4_565
H57B C61 3.5223 no 2_645
H57B H7 3.1273 no 3_776
H57B H9 3.5135 no 4_565
H57B H61A 3.2000 no 2_645
H57B H61B 2.9476 no 2_645
H57C C29 3.4826 no 3_766
H57C C43 3.5851 no 4_565
H57C C61 3.5440 no 2_645
H57C H15 2.6500 no 3_766
H57C H17 3.4436 no 3_766
H57C H58A 3.5487 no 3_766
H57C H61A 3.0847 no 2_645
H57C H61B 3.1820 no 2_645
H58A C32 3.4035 no 3_766
H58A C37 3.5574 no 2_645
H58A H4 2.9180 no 2_645
H58A H5 2.7241 no 2_645
H58A H7 3.3097 no 2_645
H58A H14 2.8163 no 3_766
H58A H17 3.2837 no .
H58A H48C 3.4355 no 2_645
H58A H57A 3.2064 no 3_766
H58A H57C 3.5487 no 3_766
H58B C29 3.0089 no .
H58B C32 2.7247 no .
H58B C32 3.5007 no 3_766
H58B C34 2.9887 no .
H58B H14 2.4609 no .
H58B H14 2.6022 no 3_766
H58B H15 2.9440 no .
H58B H15 3.3609 no 3_766
H58B H17 2.7002 no .
H58C C35 3.3802 no 2_645
H58C C36 2.7969 no 2_645
H58C C39 3.4142 no 2_645
H58C C41 2.8818 no 2_645
H58C C47 3.0540 no 2_645
H58C C48 3.4621 no 2_645
H58C C52 3.1913 no 2_645
H58C H5 2.9210 no 2_645
H58C H11 3.3727 no 2_645
H58C H14 3.1980 no 3_766
H58C H15 3.3387 no 3_766
H58C H48C 3.0708 no 2_645
H59A C17 3.1128 no .
H59A C32 2.9356 no .
H59A C34 2.9592 no .
H59A C44 3.2435 no .
H59A C45 3.0452 no .
H59A C51 3.1651 no .
H59A H2 3.4390 no .
H59A H14 3.4639 no .
H59A H17 3.5311 no .
H59A H59B 3.2415 no 3_776
H59B C33 3.5819 no 3_776
H59B C42 3.0349 no 3_776
H59B C44 3.2678 no 3_776
H59B C59 3.4543 no 3_776
H59B H2 3.3351 no 3_776
H59B H42A 2.4904 no 3_776
H59B H42B 3.0340 no 3_776
H59B H59A 3.2415 no 3_776
H59B H59B 2.7916 no 3_776
H59C C39 2.9349 no 2_645
H59C C52 3.1150 no 2_645
H59C C61 3.3547 no 2_645
H59C H12 2.9382 no 2_645
H59C H42A 2.8714 no 3_776
H59C H61B 2.7158 no 2_645
H61A O8 3.1415 no 3_675
H61A C50 3.5551 no 3_675
H61A C57 3.5961 no 2_655
H61A C62 3.2475 no 4_464
H61A H57B 3.2000 no 2_655
H61A H57C 3.0847 no 2_655
H61A H62A 3.1817 no 4_464
H61A H62B 2.5885 no 4_464
H61A H62C 3.5282 no 4_464
H61A H62D 3.3940 no 4_464
H61A H62E 2.9794 no 4_464
H61A H62F 2.8568 no 4_464
H61B C12 3.2856 no 4_474
H61B C16 3.2557 no 4_474
H61B C57 3.4526 no 2_655
H61B C59 3.5638 no 2_655
H61B H3 3.5337 no 4_474
H61B H57B 2.9476 no 2_655
H61B H57C 3.1820 no 2_655
H61B H59C 2.7158 no 2_655
H61C C10 3.5679 no 4_474
H61C C14 3.2174 no 4_474
H61C C16 3.0915 no 4_474
H61C C19 2.9067 no 4_474
H61C C27 3.3934 no 4_474
H61C C62 2.9688 no 4_464
H61C H55A 3.3240 no 2_555
H61C H55D 3.5888 no 2_555
H61C H62A 2.7393 no 4_464
H61C H62B 2.7372 no 4_464
H61C H62C 2.9256 no 4_464
H61C H62D 2.7585 no 4_464
H61C H62E 3.1304 no 4_464
H61C H62F 2.5463 no 4_464
H62A S3 3.3158 no 3_666
H62A C52 3.5049 no 4_565
H62A C55 2.6808 no 3_666
H62A C61 3.2563 no 4_565
H62A H5A 3.5924 no 4_465
H62A H55A 2.3990 no 3_666
H62A H55B 2.5342 no 3_666
H62A H55C 2.6577 no 3_666
H62A H61A 3.1817 no 4_565
H62A H61C 2.7393 no 4_565
H62B S3 3.4674 no 3_666
H62B O8 2.2688 no 2_645
H62B C50 3.3787 no 2_645
H62B C61 3.0648 no 4_565
H62B H61A 2.5885 no 4_565
H62B H61C 2.7372 no 4_565
H62C C7 2.6873 no 1_545
H62C C13 3.0817 no 1_545
H62C C14 3.2932 no 1_545
H62C C24 3.3992 no 3_666
H62C C27 3.4782 no 1_545
H62C C30 2.7912 no 1_545
H62C C31 3.2501 no 1_545
H62C H55B 3.4178 no 3_666
H62C H61A 3.5282 no 4_565
H62C H61C 2.9256 no 4_565
H62D C14 3.5608 no 1_545
H62D C24 3.5354 no 3_666
H62D C30 3.2650 no 1_545
H62D C55 2.7134 no 3_666
H62D C61 3.3968 no 4_565
H62D H1A 3.3721 no 3_666
H62D H5A 3.4871 no 4_465
H62D H55D 2.6430 no 3_666
H62D H55E 2.9499 no 3_666
H62D H55F 2.1459 no 3_666
H62D H61A 3.3940 no 4_565
H62D H61C 2.7585 no 4_565
H62E O3 2.5470 no 3_666
H62E O8 2.5442 no 2_645
H62E C1 3.5712 no 3_666
H62E C50 3.5852 no 2_645
H62E C61 3.4102 no 4_565
H62E H1A 3.1145 no 3_666
H62E H1B 3.5440 no 3_666
H62E H11 3.5847 no 4_565
H62E H55D 3.3954 no 3_666
H62E H55F 3.2032 no 3_666
H62E H61A 2.9794 no 4_565
H62E H61C 3.1304 no 4_565
H62E H62E 3.2303 no 3_666
H62F O8 2.9858 no 2_645
H62F C7 3.1852 no 1_545
H62F C13 3.2336 no 1_545
H62F C27 3.4202 no 1_545
H62F C30 3.3812 no 1_545
H62F C61 3.1272 no 4_565
H62F H61A 2.8568 no 4_565
H62F H61C 2.5463 no 4_565

loop_
_geom_hbond_atom_site_label_D
_geom_hbond_atom_site_label_H
_geom_hbond_atom_site_label_A
_geom_hbond_site_symmetry_A
_geom_hbond_distance_DA
_geom_hbond_distance_DH
_geom_hbond_distance_HA
_geom_hbond_angle_DHA
_geom_hbond_publ_flag
O5 H5A O2 4_564 2.575(4) 0.820 1.771 166.4 no
O5 H5A O3 4_564 2.67(2) 0.820 1.886 160.0 no

loop_
_geom_torsion_atom_site_label_1
_geom_torsion_atom_site_label_2
_geom_torsion_atom_site_label_3
_geom_torsion_atom_site_label_4
_geom_torsion
_geom_torsion_publ_flag
_geom_torsion_site_symmetry_1
_geom_torsion_site_symmetry_3
_geom_torsion_site_symmetry_4
O1 S2 C53 S5 -52.89(14) no . . .
C53 S2 O1 S5 47.81(13) no . . .
O1 S2 C55 S5 56.57(14) no . . .
C55 S2 O1 S5 -56.63(16) no . . .
C53 S2 C55 S5 -52.00(13) no . . .
C55 S2 C53 S5 58.07(16) no . . .
O2 S3 C62 S4 51.17(16) no . . .
C56 S3 C62 S4 -56.71(19) no . . .
O3 S4 C62 S3 -42.9(8) no . . .
C1 S4 C62 S3 65.1(12) no . . .
O1 S5 C53 S2 53.5(3) no . . .
C53 S5 O1 S2 -61.7(3) no . . .
O1 S5 C55 S2 -52.7(2) no . . .
C55 S5 O1 S2 56.9(3) no . . .
C53 S5 C55 S2 68.6(3) no . . .
C55 S5 C53 S2 -63.5(3) no . . .
C11 C6 C31 C7 -2.2(3) no . . .
C11 C6 C31 C18 177.72(19) no . . 3_676
C31 C6 C11 C26 -2.1(3) no . . .
C31 C6 C11 C47 176.69(19) no . . .
C13 C7 C30 C14 -2.0(3) no . . .
C13 C7 C30 C24 179.77(18) no . . 3_676
C30 C7 C13 C26 174.86(18) no . . .
C30 C7 C13 C27 -2.6(3) no . . .
C13 C7 C31 C6 5.4(3) no . . .
C13 C7 C31 C18 -174.52(18) no . . 3_676
C31 C7 C13 C26 -4.4(3) no . . .
C31 C7 C13 C27 178.13(18) no . . .
C30 C7 C31 C6 -173.81(17) no . . .
C30 C7 C31 C18 6.2(3) no . . 3_676
C31 C7 C30 C14 177.18(18) no . . .
C31 C7 C30 C24 -1.0(3) no . . 3_676
C20 C9 C28 C49 173.97(18) no . . .
C28 C9 C20 C12 33.7(3) no . . .
C28 C9 C20 C25 -144.2(2) no . . .
C20 C9 C37 C40 -173.73(18) no . . .
C37 C9 C20 C12 -150.1(2) no . . .
C37 C9 C20 C25 32.0(3) no . . .
C28 C9 C37 C40 2.6(3) no . . .
C37 C9 C28 C49 -2.4(3) no . . .
C15 C10 C16 C12 173.80(18) no . . .
C15 C10 C16 C19 -4.5(3) no . . .
C16 C10 C15 C18 -176.07(17) no . . .
C16 C10 C15 C24 4.8(3) no . . .
C15 C10 C33 C38 -1.6(3) no . . .
C33 C10 C15 C18 4.2(3) no . . .
C33 C10 C15 C24 -174.95(18) no . . .
C16 C10 C33 C38 178.64(19) no . . .
C33 C10 C16 C12 -6.4(3) no . . .
C33 C10 C16 C19 175.30(19) no . . .
C6 C11 C26 C13 3.1(4) no . . .
C6 C11 C47 C35 78.7(3) no . . .
C6 C11 C47 C36 -102.7(3) no . . .
C26 C11 C47 C35 -102.6(3) no . . .
C26 C11 C47 C36 76.1(3) no . . .
C47 C11 C26 C13 -175.62(19) no . . .
C16 C12 C20 C9 -179.84(19) no . . .
C16 C12 C20 C25 -1.9(3) no . . .
C20 C12 C16 C10 -177.60(19) no . . .
C20 C12 C16 C19 0.7(3) no . . .
C7 C13 C26 C11 0.1(3) no . . .
C7 C13 C27 C19 7.0(3) no . . .
C7 C13 C27 C25 -175.34(19) no . . .
C26 C13 C27 C19 -170.4(2) no . . .
C26 C13 C27 C25 7.2(3) no . . .
C27 C13 C26 C11 177.5(2) no . . .
C19 C14 C24 C15 -2.0(3) no . . .
C19 C14 C24 C30 179.43(18) no . . 3_676
C24 C14 C19 C16 2.3(3) no . . .
C24 C14 C19 C27 -177.36(18) no . . .
C19 C14 C30 C7 2.4(3) no . . .
C19 C14 C30 C24 -179.43(18) no . . 3_676
C30 C14 C19 C16 -178.27(18) no . . .
C30 C14 C19 C27 2.0(3) no . . .
C24 C14 C30 C7 -178.20(17) no . . .
C24 C14 C30 C24 -0.0(3) no . . 3_676
C30 C14 C24 C15 178.55(17) no . . .
C30 C14 C24 C30 0.0(3) no . . 3_676
C10 C15 C18 C23 -3.5(3) no . . .
C10 C15 C18 C31 177.76(17) no . . 3_676
C10 C15 C24 C14 -1.6(3) no . . .
C10 C15 C24 C30 176.93(18) no . . 3_676
C18 C15 C24 C14 179.31(17) no . . .
C18 C15 C24 C30 -2.2(3) no . . 3_676
C24 C15 C18 C23 175.65(17) no . . .
C24 C15 C18 C31 -3.1(3) no . . 3_676
C10 C16 C19 C14 0.9(3) no . . .
C10 C16 C19 C27 -179.36(18) no . . .
C12 C16 C19 C14 -177.36(19) no . . .
C12 C16 C19 C27 2.3(3) no . . .
C34 C17 C38 C23 111.4(3) no . . .
C34 C17 C38 C33 -68.7(3) no . . .
C38 C17 C34 C29 2.1(4) no . . .
C38 C17 C34 C32 -177.3(2) no . . .
C34 C17 C44 C42 -175.5(2) no . . .
C34 C17 C44 C51 2.8(4) no . . .
C44 C17 C34 C29 179.3(2) no . . .
C44 C17 C34 C32 -0.0(4) no . . .
C38 C17 C44 C42 1.8(4) no . . .
C38 C17 C44 C51 -179.9(2) no . . .
C44 C17 C38 C23 -65.9(3) no . . .
C44 C17 C38 C33 114.0(3) no . . .
C15 C18 C23 C38 0.2(3) no . . .
C15 C18 C31 C6 -172.74(18) no . 3_676 3_676
C15 C18 C31 C7 7.3(3) no . 3_676 3_676
C23 C18 C31 C6 8.5(3) no . 3_676 3_676
C23 C18 C31 C7 -171.44(18) no . 3_676 3_676
C31 C18 C23 C38 178.93(18) no 3_676 . .
C14 C19 C27 C13 -6.7(3) no . . .
C14 C19 C27 C25 175.62(18) no . . .
C16 C19 C27 C13 173.58(18) no . . .
C16 C19 C27 C25 -4.1(3) no . . .
C9 C20 C25 C27 178.10(19) no . . .
C12 C20 C25 C27 0.1(3) no . . .
C18 C23 C38 C17 -177.64(18) no . . .
C18 C23 C38 C33 2.5(3) no . . .
C14 C24 C30 C7 -178.19(17) no . 3_676 3_676
C14 C24 C30 C14 -0.0(3) no . 3_676 3_676
C15 C24 C30 C7 3.3(3) no . 3_676 3_676
C15 C24 C30 C14 -178.55(17) no . 3_676 3_676
C20 C25 C27 C13 -174.7(2) no . . .
C20 C25 C27 C19 2.9(4) no . . .
C9 C28 C49 C43 -0.1(3) no . . .
C34 C32 C45 C51 1.3(4) no . . .
C34 C32 C45 C57 -179.7(2) no . . .
C45 C32 C34 C17 -2.1(4) no . . .
C45 C32 C34 C29 178.6(2) no . . .
C10 C33 C38 C17 178.37(19) no . . .
C10 C33 C38 C23 -1.7(3) no . . .
C46 C35 C39 C52 -178.7(2) no . . .
C39 C35 C47 C11 176.8(2) no . . .
C39 C35 C47 C36 -1.9(4) no . . .
C47 C35 C39 C52 1.6(4) no . . .
C46 C35 C47 C11 -2.9(4) no . . .
C46 C35 C47 C36 178.4(2) no . . .
C41 C36 C47 C11 -178.4(2) no . . .
C41 C36 C47 C35 0.3(4) no . . .
C47 C36 C41 C52 1.6(4) no . . .
C48 C36 C41 C52 -177.2(2) no . . .
C48 C36 C47 C11 0.4(4) no . . .
C48 C36 C47 C35 179.1(2) no . . .
C9 C37 C40 C43 -0.3(3) no . . .
C35 C39 C52 C41 0.2(4) no . . .
C35 C39 C52 C61 -178.3(2) no . . .
C37 C40 C43 C49 -2.2(3) no . . .
C37 C40 C43 C50 176.5(2) no . . .
C36 C41 C52 C39 -1.9(4) no . . .
C36 C41 C52 C61 176.6(2) no . . .
C40 C43 C49 C28 2.5(3) no . . .
C40 C43 C50 O5 -1.3(3) no . . .
C40 C43 C50 O8 177.2(2) no . . .
C49 C43 C50 O5 177.4(2) no . . .
C49 C43 C50 O8 -4.0(4) no . . .
C50 C43 C49 C28 -176.3(2) no . . .
C17 C44 C51 C45 -3.7(4) no . . .
C42 C44 C51 C45 174.6(2) no . . .
C32 C45 C51 C44 1.7(4) no . . .
C57 C45 C51 C44 -177.3(3) no . . .
